data_1513725
loop_
_publ_author_name
'Hartlieb, Karel J.'
'Blackburn, Anthea K.'
'Schneebeli, Severin T.'
'Forgan, Ross S.'
'Sarjeant, Amy A.'
'Stern, Charlotte L.'
'Cao, Dennis'
'Stoddart, J. Fraser'

_publ_section_title
;
 Topological isomerism in a chiral handcuff catenane
;
_journal_issue 1
_journal_name_full 'Chemical Science'
_journal_page_first 90
_journal_paper_doi 10.1039/c3sc52106k
_journal_volume 5
_journal_year 2014
_chemical_formula_moiety 'C66 H58 N8, C44 H60 O14, 8(F6 P)'
_chemical_formula_sum 'C110 H118 F48 N8 O14 P8'
_chemical_formula_weight 2935.88
_chemical_name_systematic
;
?
;
_space_group_crystal_system monoclinic
_space_group_IT_number 14
_space_group_name_Hall '-P 2yn'
_space_group_name_H-M_alt 'P 1 21/n 1'
_symmetry_space_group_name_Hall '-P 2yn'
_symmetry_space_group_name_H-M 'P 1 21/n 1'
_atom_sites_solution_hydrogens geom
_atom_sites_solution_primary direct
_atom_sites_solution_secondary difmap
_audit_creation_date 2011-11-29
_audit_creation_method
;
Olex2 1.1
(compiled Nov 1 2011 20:42:30, GUI svn.r3906)
;
_cell_angle_alpha 90.00
_cell_angle_beta 94.0820(10)
_cell_angle_gamma 90.00
_cell_formula_units_Z 4
_cell_length_a 20.0951(4)
_cell_length_b 31.3942(6)
_cell_length_c 24.2862(5)
_cell_measurement_reflns_used 9840
_cell_measurement_temperature 100(2)
_cell_measurement_theta_max 65.71
_cell_measurement_theta_min 3.10
_cell_volume 15282.6(5)
_computing_cell_refinement 'SAINT V7.23A (Bruker, 2005)'
_computing_data_collection 'APEX2 V2.1-4 (Bruker, 2007)'
_computing_data_reduction 'Bruker SAINT'
_computing_molecular_graphics
;
O. V. Dolomanov, L. J. Bourhis, R. J. Gildea, J. A. K. Howard and H. Puschmann,
OLEX2: a complete structure solution, refinement and analysis program.
J. Appl. Cryst. (2009). 42, 339-341.
;
_computing_publication_material
;
O. V. Dolomanov, L. J. Bourhis, R. J. Gildea, J. A. K. Howard and H. Puschmann,
OLEX2: a complete structure solution, refinement and analysis program.
J. Appl. Cryst. (2009). 42, 339-341.
;
_computing_structure_refinement
;
XL, G.M. Sheldrick, Acta Cryst.
(2008). A64, 112-122
;
_computing_structure_solution
;
XM, G.M. Sheldrick, Acta Cryst.
(2008). A64, 112-122
;
_diffrn_ambient_temperature 100.0
_diffrn_detector_area_resol_mean 8
_diffrn_measured_fraction_theta_full 0.951
_diffrn_measured_fraction_theta_max 0.951
_diffrn_measurement_device_type 'Bruker Kappa APEX CCD area detector'
_diffrn_measurement_method '\w and \f scans'
_diffrn_radiation_monochromator 'Quazar optics'
_diffrn_radiation_type CuK\a
_diffrn_radiation_wavelength 1.54184
_diffrn_reflns_av_R_equivalents 0.0398
_diffrn_reflns_av_unetI/netI 0.0344
_diffrn_reflns_limit_h_max 15
_diffrn_reflns_limit_h_min -23
_diffrn_reflns_limit_k_max 35
_diffrn_reflns_limit_k_min -36
_diffrn_reflns_limit_l_max 28
_diffrn_reflns_limit_l_min -28
_diffrn_reflns_number 111556
_diffrn_reflns_theta_full 67.11
_diffrn_reflns_theta_max 67.11
_diffrn_reflns_theta_min 1.41
_diffrn_source microsource
_diffrn_source_current 0.64
_diffrn_source_power 0.0285952
_diffrn_source_voltage 44.68
_exptl_absorpt_coefficient_mu 1.847
_exptl_absorpt_correction_T_max 0.7529
_exptl_absorpt_correction_T_min 0.6855
_exptl_absorpt_correction_type multi-scan
_exptl_absorpt_process_details
;
SADABS-2008/1 (Bruker,2008) was used for absorption correction.
R(int) was 0.0559 before and 0.0496 after correction.
The Ratio of minimum to maximum transmission is 0.9105.
The \l/2 correction factor is 0.0015.
;
_exptl_crystal_colour purple
_exptl_crystal_density_diffrn 1.276
_exptl_crystal_description block
_exptl_crystal_F_000 5992
_exptl_crystal_size_max 0.191
_exptl_crystal_size_mid 0.174
_exptl_crystal_size_min 0.096
_refine_diff_density_max 0.860
_refine_diff_density_min -1.056
_refine_diff_density_rms 0.083
_refine_ls_extinction_method none
_refine_ls_goodness_of_fit_ref 1.075
_refine_ls_hydrogen_treatment constr
_refine_ls_matrix_type full
_refine_ls_number_parameters 2117
_refine_ls_number_reflns 25954
_refine_ls_number_restraints 2800
_refine_ls_restrained_S_all 1.108
_refine_ls_R_factor_all 0.1067
_refine_ls_R_factor_gt 0.0893
_refine_ls_shift/su_max 0.001
_refine_ls_shift/su_mean 0.000
_refine_ls_structure_factor_coef Fsqd
_refine_ls_weighting_details 'calc w=1/[\s^2^(Fo^2^)+(0.1299P)^2^+31.5913P] where P=(Fo^2^+2Fc^2^)/3'
_refine_ls_weighting_scheme calc
_refine_ls_wR_factor_gt 0.2511
_refine_ls_wR_factor_ref 0.2620
_reflns_number_gt 19769
_reflns_number_total 25954
_reflns_threshold_expression >2sigma(I)
_cod_data_source_file c3sc52106k.txt
_cod_data_source_block n1427
_cod_database_code 1513725
_smtbx_masks_special_details
;
The solvent masking procedure as implemented in Olex2 was used to remove the
electronic contribution of solvent molecules from the refinement. Only the
atoms used in the refinement model are reported in the formula here.

Total solvent accessible volume / cell = 4095.6 Ang^3^ [26.8%]
Total electron count / cell = 1029.7
;

loop_
_space_group_symop_id
_space_group_symop_operation_xyz
1 'x, y, z'
2 '-x+1/2, y+1/2, -z+1/2'
3 '-x, -y, -z'
4 'x-1/2, -y-1/2, z-1/2'

loop_
_atom_site_label
_atom_site_type_symbol
_atom_site_fract_x
_atom_site_fract_y
_atom_site_fract_z
_atom_site_U_iso_or_equiv
_atom_site_adp_type
_atom_site_occupancy
_atom_site_symmetry_multiplicity
_atom_site_calc_flag
_atom_site_refinement_flags
_atom_site_disorder_assembly
_atom_site_disorder_group
N1 N 0.67270(18) 0.74805(10) 0.96476(13) 0.0328(7) Uani 1 1 d U . .
N2 N 0.68413(17) 0.76840(12) 1.25210(14) 0.0369(8) Uani 1 1 d U . .
N3 N 0.86573(18) 0.60187(11) 1.27382(14) 0.0369(8) Uani 1 1 d U . .
N4 N 0.84746(17) 0.58228(11) 0.98660(14) 0.0349(7) Uani 1 1 d U . .
N5 N 0.8309(2) 0.74217(12) 0.82185(16) 0.0456(9) Uani 1 1 d U A .
N6 N 0.8285(3) 0.73559(19) 0.5365(2) 0.0385(13) Uani 0.772(8) 1 d PU A 1
N7 N 0.6359(3) 0.5754(2) 0.5425(2) 0.0430(14) Uani 0.772(8) 1 d PU A 1
N8 N 0.66575(16) 0.57332(10) 0.83181(13) 0.0313(7) Uani 1 1 d U A .
C1 C 0.6271(2) 0.72810(14) 0.99334(16) 0.0353(9) Uani 1 1 d U . .
H1 H 0.5951 0.7100 0.9745 0.042 Uiso 1 1 calc R . .
C2 C 0.6261(2) 0.73347(13) 1.04920(16) 0.0339(9) Uani 1 1 d U . .
H2 H 0.5940 0.7187 1.0689 0.041 Uiso 1 1 calc R . .
C3 C 0.6720(2) 0.76046(12) 1.07749(16) 0.0304(8) Uani 1 1 d U . .
C4 C 0.7165(3) 0.78189(14) 1.04591(19) 0.0449(11) Uani 1 1 d U . .
H4 H 0.7478 0.8013 1.0631 0.054 Uiso 1 1 calc R . .
C5 C 0.7154(3) 0.77507(14) 0.98960(18) 0.0457(11) Uani 1 1 d U . .
H5 H 0.7458 0.7900 0.9685 0.055 Uiso 1 1 calc R . .
C6 C 0.67459(19) 0.76447(13) 1.13832(16) 0.0314(8) Uani 1 1 d U . .
C7 C 0.6334(2) 0.73982(14) 1.16944(16) 0.0353(9) Uani 1 1 d U . .
H7 H 0.6011 0.7215 1.1514 0.042 Uiso 1 1 calc R . .
C8 C 0.6392(2) 0.74191(15) 1.22596(17) 0.0382(9) Uani 1 1 d U . .
H8 H 0.6116 0.7246 1.2469 0.046 Uiso 1 1 calc R . .
C9 C 0.7233(2) 0.79327(14) 1.22334(18) 0.0388(9) Uani 1 1 d U . .
H9 H 0.7542 0.8120 1.2424 0.047 Uiso 1 1 calc R . .
C10 C 0.7196(2) 0.79211(14) 1.16666(17) 0.0358(9) Uani 1 1 d U . .
H10 H 0.7476 0.8100 1.1468 0.043 Uiso 1 1 calc R . .
C11 C 0.6946(2) 0.76581(15) 1.31379(17) 0.0423(10) Uani 1 1 d U . .
H11A H 0.6513 0.7630 1.3305 0.051 Uiso 1 1 calc R . .
H11B H 0.7173 0.7918 1.3287 0.051 Uiso 1 1 calc R . .
C12 C 0.7376(2) 0.72683(15) 1.32669(16) 0.0378(9) Uani 1 1 d U . .
C13 C 0.7088(2) 0.68667(16) 1.33016(16) 0.0409(10) Uani 1 1 d U . .
H13 H 0.6617 0.6841 1.3296 0.049 Uiso 1 1 calc R . .
C14 C 0.7483(2) 0.65055(15) 1.33446(16) 0.0403(10) Uani 1 1 d U . .
H14 H 0.7282 0.6233 1.3373 0.048 Uiso 1 1 calc R . .
C15 C 0.8181(2) 0.65410(14) 1.33462(16) 0.0374(9) Uani 1 1 d U . .
C16 C 0.8470(2) 0.69388(14) 1.33427(16) 0.0383(9) Uani 1 1 d U . .
H16 H 0.8942 0.6964 1.3369 0.046 Uiso 1 1 calc R . .
C17 C 0.8073(2) 0.73071(15) 1.33009(16) 0.0402(10) Uani 1 1 d U . .
H17 H 0.8275 0.7581 1.3296 0.048 Uiso 1 1 calc R . .
C18 C 0.8594(2) 0.61426(15) 1.33337(17) 0.0417(10) Uani 1 1 d U . .
H18A H 0.8377 0.5910 1.3530 0.050 Uiso 1 1 calc R . .
H18B H 0.9041 0.6194 1.3520 0.050 Uiso 1 1 calc R . .
C19 C 0.8166(2) 0.57945(14) 1.24729(17) 0.0370(9) Uani 1 1 d U . .
H19 H 0.7813 0.5688 1.2673 0.044 Uiso 1 1 calc R . .
C20 C 0.8163(2) 0.57163(13) 1.19163(17) 0.0350(9) Uani 1 1 d U . .
H20 H 0.7816 0.5551 1.1736 0.042 Uiso 1 1 calc R . .
C21 C 0.86673(19) 0.58788(13) 1.16186(17) 0.0323(8) Uani 1 1 d U . .
C22 C 0.9189(2) 0.60962(13) 1.19079(17) 0.0348(9) Uani 1 1 d U . .
H22 H 0.9558 0.6194 1.1720 0.042 Uiso 1 1 calc R . .
C23 C 0.9167(2) 0.61684(14) 1.24677(18) 0.0376(9) Uani 1 1 d U . .
H23 H 0.9514 0.6324 1.2661 0.045 Uiso 1 1 calc R . .
C24 C 0.86342(19) 0.58405(13) 1.10048(17) 0.0325(8) Uani 1 1 d U . .
C25 C 0.8193(2) 0.55561(14) 1.07271(18) 0.0383(9) Uani 1 1 d U . .
H25 H 0.7939 0.5365 1.0930 0.046 Uiso 1 1 calc R . .
C26 C 0.8128(2) 0.55533(14) 1.01594(18) 0.0397(10) Uani 1 1 d U . .
H26 H 0.7832 0.5356 0.9974 0.048 Uiso 1 1 calc R . .
C27 C 0.8916(2) 0.60936(15) 1.01181(18) 0.0408(10) Uani 1 1 d U . .
H27 H 0.9168 0.6278 0.9903 0.049 Uiso 1 1 calc R . .
C28 C 0.9006(2) 0.61068(14) 1.06820(18) 0.0386(9) Uani 1 1 d U . .
H28 H 0.9323 0.6298 1.0855 0.046 Uiso 1 1 calc R . .
C29 C 0.8357(2) 0.58423(15) 0.92480(17) 0.0407(10) Uani 1 1 d U . .
H29A H 0.8140 0.5576 0.9111 0.049 Uiso 1 1 calc R . .
H29B H 0.8789 0.5870 0.9079 0.049 Uiso 1 1 calc R . .
C30 C 0.7919(2) 0.62177(13) 0.90842(15) 0.0332(9) Uani 1 1 d U . .
C31 C 0.7221(2) 0.62092(13) 0.90126(15) 0.0325(8) Uani 1 1 d U A .
C32 C 0.6874(2) 0.65944(13) 0.89947(15) 0.0303(8) Uani 1 1 d U . .
H32 H 0.6400 0.6589 0.8983 0.036 Uiso 1 1 calc R . .
C33 C 0.7194(2) 0.69841(13) 0.89929(15) 0.0331(8) Uani 1 1 d U . .
C34 C 0.7884(2) 0.69919(14) 0.89663(16) 0.0357(9) Uani 1 1 d U . .
C35 C 0.8235(2) 0.66157(14) 0.90322(16) 0.0361(9) Uani 1 1 d U . .
H35 H 0.8708 0.6625 0.9043 0.043 Uiso 1 1 calc R . .
C36 C 0.6766(2) 0.73761(13) 0.90536(16) 0.0360(9) Uani 1 1 d U . .
H36A H 0.6960 0.7620 0.8862 0.043 Uiso 1 1 calc R . .
H36B H 0.6312 0.7324 0.8881 0.043 Uiso 1 1 calc R . .
C37 C 0.8282(3) 0.73919(15) 0.88339(19) 0.0477(11) Uani 1 1 d U . .
H37A H 0.8064 0.7648 0.8975 0.057 Uiso 1 1 calc R . .
H37B H 0.8740 0.7374 0.9013 0.057 Uiso 1 1 calc R . .
C38 C 0.8766(2) 0.71940(16) 0.7973(2) 0.0459(11) Uani 1 1 d U . .
H38 H 0.9085 0.7032 0.8192 0.055 Uiso 1 1 calc R . .
C39 C 0.8783(2) 0.71897(15) 0.74106(19) 0.0428(10) Uani 1 1 d U A .
H39 H 0.9116 0.7029 0.7245 0.051 Uiso 1 1 calc R . .
C40 C 0.8317(3) 0.74172(15) 0.7082(2) 0.0491(12) Uani 1 1 d DU . .
C41 C 0.7854(3) 0.76607(17) 0.7355(2) 0.0643(16) Uani 1 1 d U A .
H41 H 0.7537 0.7831 0.7146 0.077 Uiso 1 1 calc R . .
C42 C 0.7854(3) 0.76554(15) 0.7917(2) 0.0590(14) Uani 1 1 d U . .
H42 H 0.7533 0.7817 0.8096 0.071 Uiso 1 1 calc R A .
C43 C 0.8335(4) 0.7423(3) 0.6486(3) 0.0395(17) Uani 0.772(8) 1 d PDU A 1
C44 C 0.8749(6) 0.7138(3) 0.6223(5) 0.033(2) Uani 0.772(8) 1 d PU A 1
H44 H 0.9055 0.6963 0.6437 0.039 Uiso 0.772(8) 1 calc PR A 1
C45 C 0.8711(4) 0.7112(3) 0.5670(3) 0.0359(17) Uani 0.772(8) 1 d PU A 1
H45 H 0.8991 0.6919 0.5494 0.043 Uiso 0.772(8) 1 calc PR A 1
C46 C 0.7886(4) 0.7640(2) 0.5602(3) 0.0442(16) Uani 0.772(8) 1 d PU A 1
H46 H 0.7591 0.7814 0.5378 0.053 Uiso 0.772(8) 1 calc PR A 1
C47 C 0.7908(4) 0.7676(2) 0.6167(3) 0.0428(17) Uani 0.772(8) 1 d PU A 1
H47 H 0.7629 0.7876 0.6334 0.051 Uiso 0.772(8) 1 calc PR A 1
C48 C 0.8174(4) 0.7266(3) 0.4755(3) 0.0448(17) Uani 0.772(8) 1 d PU A 1
H48A H 0.7968 0.7516 0.4561 0.054 Uiso 0.772(8) 1 calc PR A 1
H48B H 0.8605 0.7205 0.4597 0.054 Uiso 0.772(8) 1 calc PR A 1
C49 C 0.7723(7) 0.6890(4) 0.4687(5) 0.042(2) Uani 0.772(8) 1 d PU A 1
C50 C 0.7972(5) 0.6475(3) 0.4707(3) 0.0416(17) Uani 0.772(8) 1 d PU A 1
H50 H 0.8439 0.6426 0.4716 0.050 Uiso 0.772(8) 1 calc PR A 1
C51 C 0.7536(6) 0.6137(4) 0.4715(5) 0.045(2) Uani 0.772(8) 1 d PU A 1
H51 H 0.7707 0.5855 0.4714 0.054 Uiso 0.772(8) 1 calc PR A 1
C52 C 0.6862(5) 0.6197(3) 0.4724(3) 0.0457(17) Uani 0.772(8) 1 d PU A 1
C53 C 0.6606(6) 0.6600(4) 0.4675(4) 0.044(2) Uani 0.772(8) 1 d PU A 1
H53 H 0.6137 0.6642 0.4654 0.053 Uiso 0.772(8) 1 calc PR A 1
C54 C 0.7030(4) 0.6950(3) 0.4656(2) 0.0453(16) Uani 0.772(8) 1 d PU A 1
H54 H 0.6849 0.7229 0.4623 0.054 Uiso 0.772(8) 1 calc PR A 1
C55 C 0.6394(5) 0.5831(3) 0.4816(3) 0.0502(18) Uani 0.772(8) 1 d PU A 1
H55A H 0.5943 0.5899 0.4647 0.060 Uiso 0.772(8) 1 calc PR A 1
H55B H 0.6554 0.5571 0.4637 0.060 Uiso 0.772(8) 1 calc PR A 1
C56 C 0.6824(5) 0.5510(3) 0.5694(4) 0.0430(17) Uani 0.772(8) 1 d PU A 1
H56 H 0.7141 0.5363 0.5492 0.052 Uiso 0.772(8) 1 calc PR A 1
C57 C 0.6846(6) 0.5472(3) 0.6247(5) 0.040(2) Uani 0.772(8) 1 d PU A 1
H57 H 0.7175 0.5295 0.6431 0.048 Uiso 0.772(8) 1 calc PR A 1
C58 C 0.6385(5) 0.5693(3) 0.6560(4) 0.0358(17) Uani 0.772(8) 1 d PU A 1
C59 C 0.5885(3) 0.5922(3) 0.6267(2) 0.0428(16) Uani 0.772(8) 1 d PU A 1
H59 H 0.5541 0.6052 0.6455 0.051 Uiso 0.772(8) 1 calc PR A 1
C60 C 0.5891(3) 0.5958(2) 0.5701(2) 0.0404(15) Uani 0.772(8) 1 d PU A 1
H60 H 0.5564 0.6129 0.5503 0.049 Uiso 0.772(8) 1 calc PR A 1
C61 C 0.6455(2) 0.56567(15) 0.71869(18) 0.0397(10) Uani 1 1 d U . .
C62 C 0.6931(2) 0.54149(15) 0.74894(19) 0.0414(10) Uani 1 1 d U A .
H62 H 0.7194 0.5217 0.7303 0.050 Uiso 1 1 calc R . .
C63 C 0.7028(2) 0.54561(14) 0.80478(18) 0.0383(9) Uani 1 1 d U . .
H63 H 0.7359 0.5289 0.8247 0.046 Uiso 1 1 calc R A .
C64 C 0.61702(19) 0.59577(13) 0.80465(17) 0.0336(9) Uani 1 1 d U . .
H64 H 0.5901 0.6143 0.8245 0.040 Uiso 1 1 calc R A .
C65 C 0.6056(2) 0.59224(15) 0.74868(18) 0.0385(9) Uani 1 1 d U A .
H65 H 0.5703 0.6079 0.7301 0.046 Uiso 1 1 calc R . .
C66 C 0.6810(2) 0.58015(13) 0.89262(16) 0.0353(9) Uani 1 1 d U . .
H66A H 0.7063 0.5556 0.9087 0.042 Uiso 1 1 calc R A .
H66B H 0.6389 0.5827 0.9113 0.042 Uiso 1 1 calc R . .
O1 O 0.85876(17) 0.72231(10) 1.03718(13) 0.0490(8) Uani 1 1 d U . .
O2 O 0.97856(17) 0.69112(13) 0.99844(15) 0.0591(9) Uani 1 1 d U . .
O3 O 1.00053(18) 0.63802(13) 0.90574(14) 0.0579(9) Uani 1 1 d U . .
O4 O 0.98352(17) 0.65270(11) 0.78847(14) 0.0519(8) Uani 1 1 d U . .
O5 O 1.01227(16) 0.67265(10) 0.67031(13) 0.0459(7) Uani 1 1 d U . .
O6 O 0.94641(16) 0.62734(11) 0.56919(15) 0.0533(8) Uani 1 1 d U . .
O7 O 0.82385(16) 0.60575(11) 0.61599(12) 0.0470(8) Uani 1 1 d U . .
O8 O 0.6441(3) 0.70475(15) 0.7527(2) 0.113(2) Uani 1 1 d U . .
O9 O 0.54325(19) 0.70012(17) 0.82517(17) 0.0806(14) Uani 1 1 d U B .
O10 O 0.5199(2) 0.63788(13) 0.90279(19) 0.0708(11) Uani 1 1 d U . .
O11 O 0.51822(19) 0.66467(14) 1.01809(18) 0.0706(11) Uani 1 1 d U C .
O12 O 0.4881(2) 0.69551(15) 1.12713(19) 0.0784(12) Uani 1 1 d U . .
O13 O 0.56169(18) 0.65880(14) 1.2285(2) 0.0771(13) Uani 1 1 d U C .
O14 O 0.68661(15) 0.63444(10) 1.19287(11) 0.0394(7) Uani 1 1 d U . .
C67 C 0.8413(2) 0.71284(14) 1.08993(18) 0.0399(10) Uani 1 1 d U . .
C68 C 0.8699(2) 0.72951(15) 1.1379(2) 0.0448(10) Uani 1 1 d U . .
H68 H 0.9061 0.7489 1.1369 0.054 Uiso 1 1 calc R . .
C69 C 0.8456(2) 0.71794(14) 1.18891(19) 0.0417(10) Uani 1 1 d U . .
H69 H 0.8663 0.7295 1.2220 0.050 Uiso 1 1 calc R . .
C70 C 0.7925(2) 0.69017(13) 1.19178(17) 0.0350(9) Uani 1 1 d U . .
H70 H 0.7760 0.6832 1.2264 0.042 Uiso 1 1 calc R . .
C71 C 0.76326(19) 0.67245(12) 1.14256(16) 0.0302(8) Uani 1 1 d U . .
C72 C 0.7880(2) 0.68386(13) 1.09107(17) 0.0327(8) Uani 1 1 d U . .
C73 C 0.7598(2) 0.66461(13) 1.04170(16) 0.0324(8) Uani 1 1 d U . .
H73 H 0.7751 0.6727 1.0071 0.039 Uiso 1 1 calc R . .
C74 C 0.7110(2) 0.63483(14) 1.04375(16) 0.0350(9) Uani 1 1 d U . .
H74 H 0.6942 0.6214 1.0106 0.042 Uiso 1 1 calc R . .
C75 C 0.6848(2) 0.62340(14) 1.09430(17) 0.0348(9) Uani 1 1 d U . .
H75 H 0.6504 0.6027 1.0949 0.042 Uiso 1 1 calc R . .
C76 C 0.70953(19) 0.64235(13) 1.14231(16) 0.0314(8) Uani 1 1 d U . .
C77 C 0.9142(3) 0.74943(18) 1.0297(2) 0.0582(13) Uani 1 1 d U . .
H77A H 0.9147 0.7726 1.0574 0.070 Uiso 1 1 calc R . .
H77B H 0.9083 0.7626 0.9926 0.070 Uiso 1 1 calc R . .
C78 C 0.9786(3) 0.7274(2) 1.0349(3) 0.0663(15) Uani 1 1 d U . .
H78A H 1.0144 0.7473 1.0259 0.080 Uiso 1 1 calc R . .
H78B H 0.9880 0.7178 1.0735 0.080 Uiso 1 1 calc R . .
C79 C 1.0444(3) 0.6811(2) 0.9821(2) 0.0601(13) Uani 1 1 d U . .
H79A H 1.0762 0.6804 1.0151 0.072 Uiso 1 1 calc R . .
H79B H 1.0592 0.7036 0.9571 0.072 Uiso 1 1 calc R . .
C80 C 1.0445(3) 0.6394(2) 0.9537(2) 0.0611(14) Uani 1 1 d U . .
H80A H 1.0903 0.6331 0.9436 0.073 Uiso 1 1 calc R . .
H80B H 1.0316 0.6170 0.9796 0.073 Uiso 1 1 calc R . .
C81 C 1.0232(3) 0.60797(19) 0.8676(2) 0.0598(13) Uani 1 1 d U . .
H81A H 1.0190 0.5788 0.8825 0.072 Uiso 1 1 calc R . .
H81B H 1.0709 0.6132 0.8621 0.072 Uiso 1 1 calc R . .
C82 C 0.9828(3) 0.61171(17) 0.8133(2) 0.0562(13) Uani 1 1 d U . .
H82A H 0.9998 0.5907 0.7873 0.067 Uiso 1 1 calc R . .
H82B H 0.9360 0.6041 0.8190 0.067 Uiso 1 1 calc R . .
C83 C 1.0438(2) 0.66524(17) 0.7672(2) 0.0494(11) Uani 1 1 d U . .
H83A H 1.0814 0.6548 0.7922 0.059 Uiso 1 1 calc R . .
H83B H 1.0459 0.6967 0.7669 0.059 Uiso 1 1 calc R . .
C84 C 1.0528(2) 0.64889(15) 0.7092(2) 0.0454(10) Uani 1 1 d U . .
H84A H 1.1002 0.6516 0.7010 0.055 Uiso 1 1 calc R . .
H84B H 1.0403 0.6184 0.7067 0.055 Uiso 1 1 calc R . .
C85 C 1.0339(2) 0.66933(15) 0.61535(19) 0.0442(10) Uani 1 1 d U . .
H85A H 1.0830 0.6727 0.6170 0.053 Uiso 1 1 calc R . .
H85B H 1.0141 0.6931 0.5929 0.053 Uiso 1 1 calc R . .
C86 C 1.0158(2) 0.62786(15) 0.5867(2) 0.0440(10) Uani 1 1 d U . .
H86A H 1.0425 0.6244 0.5543 0.053 Uiso 1 1 calc R . .
H86B H 1.0261 0.6038 0.6122 0.053 Uiso 1 1 calc R . .
C87 C 0.9170(2) 0.58666(16) 0.5675(2) 0.0474(11) Uani 1 1 d U . .
H87A H 0.9521 0.5649 0.5640 0.057 Uiso 1 1 calc R . .
H87B H 0.8852 0.5846 0.5346 0.057 Uiso 1 1 calc R . .
C88 C 0.8813(3) 0.57769(17) 0.6176(2) 0.0508(12) Uani 1 1 d U . .
H88A H 0.8668 0.5475 0.6180 0.061 Uiso 1 1 calc R . .
H88B H 0.9108 0.5831 0.6513 0.061 Uiso 1 1 calc R . .
C89 C 0.8012(2) 0.61814(15) 0.66469(18) 0.0406(10) Uani 1 1 d U . .
C90 C 0.8273(2) 0.60448(16) 0.71556(17) 0.0409(10) Uani 1 1 d U . .
H90 H 0.8624 0.5842 0.7186 0.049 Uiso 1 1 calc R . .
C91 C 0.8003(2) 0.62162(16) 0.76367(18) 0.0447(11) Uani 1 1 d U . .
H91 H 0.8188 0.6132 0.7991 0.054 Uiso 1 1 calc R . .
C92 C 0.7484(3) 0.64989(14) 0.75991(19) 0.0470(11) Uani 1 1 d U B .
H92 H 0.7313 0.6607 0.7926 0.056 Uiso 1 1 calc R . .
C93 C 0.7206(3) 0.66275(16) 0.7092(2) 0.0518(12) Uani 1 1 d U . .
C94 C 0.7462(2) 0.64720(16) 0.66035(19) 0.0468(11) Uani 1 1 d U B .
C95 C 0.7180(3) 0.6611(2) 0.6084(2) 0.0608(14) Uani 1 1 d U . .
H95 H 0.7352 0.6514 0.5752 0.073 Uiso 1 1 calc R B .
C96 C 0.6650(3) 0.6890(2) 0.6072(3) 0.084(2) Uani 1 1 d U B .
H96 H 0.6460 0.6987 0.5725 0.101 Uiso 1 1 calc R . .
C97 C 0.6385(4) 0.7035(3) 0.6550(3) 0.101(3) Uani 1 1 d U . .
H97 H 0.6013 0.7223 0.6525 0.121 Uiso 1 1 calc R B .
C98 C 0.6649(4) 0.6913(2) 0.7047(3) 0.084(2) Uani 1 1 d U B .
C99 C 0.6089(6) 0.7402(3) 0.7670(4) 0.0555(17) Uani 0.510(9) 1 d PU B 1
H99A H 0.6055 0.7608 0.7359 0.067 Uiso 0.510(9) 1 calc PR B 1
H99B H 0.6320 0.7544 0.7994 0.067 Uiso 0.510(9) 1 calc PR B 1
C99A C 0.5638(6) 0.7208(4) 0.7359(5) 0.0555(17) Uani 0.490(9) 1 d PU B 2
H99C H 0.5626 0.7473 0.7137 0.067 Uiso 0.490(9) 1 calc PR B 2
H99D H 0.5379 0.6984 0.7153 0.067 Uiso 0.490(9) 1 calc PR B 2
C100 C 0.5437(4) 0.7266(3) 0.7798(4) 0.111(3) Uani 1 1 d U . .
H10A H 0.5164 0.7521 0.7865 0.133 Uiso 0.510(9) 1 calc PR B 1
H10B H 0.5223 0.7116 0.7474 0.133 Uiso 0.510(9) 1 calc PR B 1
H10C H 0.4964 0.7350 0.7720 0.133 Uiso 0.490(9) 1 calc PR B 2
H10D H 0.5669 0.7527 0.7938 0.133 Uiso 0.490(9) 1 calc PR B 2
C101 C 0.4796(3) 0.6872(2) 0.8354(3) 0.0646(14) Uani 1 1 d U . .
H10E H 0.4491 0.7119 0.8313 0.078 Uiso 1 1 calc R B .
H10F H 0.4643 0.6657 0.8075 0.078 Uiso 1 1 calc R . .
C102 C 0.4760(3) 0.6701(3) 0.8869(3) 0.084(2) Uani 1 1 d U B .
H10G H 0.4302 0.6591 0.8896 0.100 Uiso 1 1 calc R . .
H10H H 0.4826 0.6935 0.9141 0.100 Uiso 1 1 calc R . .
C103 C 0.5021(3) 0.6105(2) 0.9453(3) 0.0705(16) Uani 1 1 d U . .
H10I H 0.5160 0.5811 0.9369 0.085 Uiso 1 1 calc R . .
H10J H 0.4530 0.6107 0.9468 0.085 Uiso 1 1 calc R . .
C104 C 0.5326(3) 0.6230(2) 0.9981(3) 0.0670(15) Uani 1 1 d U . .
H10K H 0.5193 0.6020 1.0257 0.080 Uiso 1 1 calc R . .
H10L H 0.5816 0.6206 0.9964 0.080 Uiso 1 1 calc R . .
C105 C 0.4571(3) 0.6713(3) 1.0369(3) 0.091(2) Uani 1 1 d U . .
H10M H 0.4248 0.6527 1.0156 0.109 Uiso 0.677(11) 1 calc PR C 1
H10N H 0.4440 0.7011 1.0283 0.109 Uiso 0.677(11) 1 calc PR C 1
H10O H 0.4284 0.6801 1.0040 0.109 Uiso 0.323(11) 1 calc PR C 2
H10P H 0.4411 0.6427 1.0469 0.109 Uiso 0.323(11) 1 calc PR C 2
C106 C 0.4496(4) 0.6640(4) 1.0962(4) 0.071(2) Uani 0.677(11) 1 d PU C 1
H10Q H 0.4020 0.6663 1.1040 0.085 Uiso 0.677(11) 1 calc PR C 1
H10R H 0.4656 0.6351 1.1068 0.085 Uiso 0.677(11) 1 calc PR C 1
C206 C 0.4435(9) 0.6916(8) 1.0688(10) 0.071(2) Uani 0.323(11) 1 d PU C 2
H20A H 0.3981 0.6830 1.0777 0.085 Uiso 0.323(11) 1 calc PR C 2
H20B H 0.4396 0.7206 1.0530 0.085 Uiso 0.323(11) 1 calc PR C 2
C107 C 0.4704(3) 0.6948(2) 1.1803(3) 0.0789(17) Uani 1 1 d U C .
H10S H 0.4211 0.6968 1.1790 0.095 Uiso 1 1 calc R . .
H10T H 0.4881 0.7212 1.1983 0.095 Uiso 1 1 calc R . .
C108 C 0.4912(3) 0.6575(3) 1.2186(3) 0.0844(19) Uani 1 1 d U . .
H10U H 0.4696 0.6601 1.2538 0.101 Uiso 1 1 calc R C .
H10V H 0.4774 0.6302 1.2010 0.101 Uiso 1 1 calc R . .
C109 C 0.5918(3) 0.61858(17) 1.2415(2) 0.0535(12) Uani 1 1 d U . .
H10W H 0.5569 0.5971 1.2472 0.064 Uiso 1 1 calc R C .
H10X H 0.6208 0.6209 1.2761 0.064 Uiso 1 1 calc R . .
C110 C 0.6317(3) 0.60507(16) 1.1961(2) 0.0497(12) Uani 1 1 d U C .
H11C H 0.6488 0.5758 1.2030 0.060 Uiso 1 1 calc R . .
H11D H 0.6037 0.6051 1.1609 0.060 Uiso 1 1 calc R . .
P1 P 1.01069(7) 0.79048(5) 0.87435(6) 0.0532(3) Uani 1 1 d U . .
F1 F 1.08241(15) 0.77332(11) 0.89714(13) 0.0659(8) Uani 1 1 d U . .
F2 F 1.02396(17) 0.77109(11) 0.81524(13) 0.0660(8) Uani 1 1 d U . .
F3 F 0.93910(16) 0.80659(11) 0.85132(16) 0.0715(9) Uani 1 1 d U . .
F4 F 0.9982(2) 0.80850(13) 0.93396(15) 0.0857(11) Uani 1 1 d U . .
F5 F 0.97911(16) 0.74563(11) 0.89075(14) 0.0672(8) Uani 1 1 d U . .
F6 F 1.04269(17) 0.83475(10) 0.85834(14) 0.0695(9) Uani 1 1 d U . .
P2 P 0.52380(7) 0.82406(4) 0.92422(5) 0.0519(3) Uani 1 1 d U . .
F7 F 0.50465(15) 0.83927(10) 0.86203(12) 0.0610(8) Uani 1 1 d U . .
F8 F 0.44996(17) 0.83167(14) 0.93792(14) 0.0834(11) Uani 1 1 d U . .
F9 F 0.5432(2) 0.80896(11) 0.98620(13) 0.0821(11) Uani 1 1 d U . .
F10 F 0.5998(2) 0.81727(15) 0.90763(17) 0.0965(13) Uani 1 1 d U . .
F11 F 0.5099(3) 0.77679(12) 0.90699(16) 0.1172(17) Uani 1 1 d U . .
F12 F 0.5418(2) 0.87130(11) 0.94054(16) 0.0798(10) Uani 1 1 d U . .
P3 P 0.40238(6) 0.64100(4) 0.66343(6) 0.0491(3) Uani 1 1 d U . .
F13 F 0.4270(2) 0.60742(15) 0.61960(19) 0.1117(16) Uani 1 1 d U . .
F14 F 0.35267(14) 0.66148(10) 0.61667(12) 0.0591(7) Uani 1 1 d U . .
F15 F 0.3832(2) 0.67653(13) 0.70508(14) 0.0888(12) Uani 1 1 d U . .
F16 F 0.45354(16) 0.62080(11) 0.70999(15) 0.0732(9) Uani 1 1 d U . .
F17 F 0.3458(2) 0.61139(17) 0.6808(2) 0.1273(19) Uani 1 1 d U . .
F18 F 0.46053(18) 0.67076(16) 0.64498(18) 0.0978(13) Uani 1 1 d U . .
P4 P 0.2713(2) 0.65488(15) 0.93431(16) 0.0675(12) Uani 0.678(6) 1 d PDU D 1
F19 F 0.2851(3) 0.6586(2) 0.8710(2) 0.0769(18) Uani 0.678(6) 1 d PDU D 1
F20 F 0.2228(4) 0.6948(2) 0.9286(3) 0.0626(18) Uani 0.678(6) 1 d PDU D 1
F21 F 0.2605(4) 0.6511(3) 0.9982(2) 0.104(2) Uani 0.678(6) 1 d PDU D 1
F22 F 0.3241(4) 0.6165(3) 0.9398(4) 0.106(2) Uani 0.678(6) 1 d PDU D 1
F23 F 0.2126(3) 0.6222(2) 0.9197(2) 0.0725(17) Uani 0.678(6) 1 d PDU D 1
F24 F 0.3325(3) 0.6861(2) 0.9487(3) 0.102(2) Uani 0.678(6) 1 d PDU D 1
P4A P 0.2632(4) 0.6462(2) 0.9245(3) 0.0482(17) Uani 0.322(6) 1 d PDU D 2
F19A F 0.3071(5) 0.6821(3) 0.9000(6) 0.075(3) Uani 0.322(6) 1 d PDU D 2
F20A F 0.2110(8) 0.6833(5) 0.9362(8) 0.071(4) Uani 0.322(6) 1 d PDU D 2
F21A F 0.2157(7) 0.6119(5) 0.9457(8) 0.097(4) Uani 0.322(6) 1 d PDU D 2
F22A F 0.3168(7) 0.6111(3) 0.9138(6) 0.068(3) Uani 0.322(6) 1 d PDU D 2
F23A F 0.2274(8) 0.6408(4) 0.8651(5) 0.103(4) Uani 0.322(6) 1 d PDU D 2
F24A F 0.2977(7) 0.6529(4) 0.9833(5) 0.085(3) Uani 0.322(6) 1 d PDU D 2
P5 P 0.52696(7) 0.48674(4) 0.84676(6) 0.0577(4) Uani 1 1 d DU . .
F25 F 0.5590(3) 0.4956(3) 0.7905(2) 0.0718(18) Uani 0.619(11) 1 d PDU E 1
F26 F 0.5139(4) 0.5362(2) 0.8525(5) 0.092(2) Uani 0.619(11) 1 d PDU E 1
F27 F 0.4982(5) 0.4777(4) 0.9045(3) 0.114(3) Uani 0.619(11) 1 d PDU E 1
F28 F 0.5440(5) 0.4381(2) 0.8412(5) 0.105(3) Uani 0.619(11) 1 d PDU E 1
F29 F 0.4560(5) 0.4805(5) 0.8134(6) 0.080(3) Uani 0.619(11) 1 d PDU E 1
F30 F 0.5991(5) 0.4931(5) 0.8788(6) 0.081(3) Uani 0.619(11) 1 d PDU E 1
F27A F 0.4902(7) 0.5035(5) 0.8975(5) 0.096(3) Uani 0.381(11) 1 d PDU E 2
F28A F 0.5292(8) 0.4410(3) 0.8725(6) 0.088(3) Uani 0.381(11) 1 d PDU E 2
F25A F 0.5531(7) 0.4687(6) 0.7923(5) 0.098(3) Uani 0.381(11) 1 d PDU E 2
F26A F 0.5178(6) 0.5322(4) 0.8184(7) 0.094(3) Uani 0.381(11) 1 d PDU E 2
F30A F 0.5971(8) 0.4993(8) 0.8723(11) 0.085(4) Uani 0.381(11) 1 d PDU E 2
F29A F 0.4533(8) 0.4749(8) 0.8191(11) 0.087(4) Uani 0.381(11) 1 d PDU E 2
P6 P 1.03667(9) 0.49567(5) 0.67213(7) 0.0718(5) Uani 1 1 d DU . .
F31 F 1.0650(5) 0.5308(4) 0.6299(6) 0.103(3) Uani 0.392(7) 1 d PDU F 1
F32 F 1.0170(8) 0.5282(4) 0.7110(5) 0.108(3) Uani 0.392(7) 1 d PDU F 1
F33 F 1.0166(9) 0.4562(4) 0.7028(6) 0.100(4) Uani 0.392(7) 1 d PDU F 1
F34 F 1.0644(7) 0.4628(4) 0.6251(5) 0.116(4) Uani 0.392(7) 1 d PDU F 1
F35 F 0.9686(6) 0.4982(5) 0.6379(6) 0.094(4) Uani 0.392(7) 1 d PDU F 1
F36 F 1.1143(5) 0.4916(3) 0.6965(5) 0.091(3) Uani 0.392(7) 1 d PDU F 1
F31A F 1.0549(5) 0.54357(18) 0.6700(5) 0.116(3) Uani 0.608(7) 1 d PDU F 2
F32A F 0.9681(4) 0.5107(3) 0.7021(3) 0.107(2) Uani 0.608(7) 1 d PDU F 2
F33A F 1.0113(5) 0.4480(2) 0.6785(4) 0.088(3) Uani 0.608(7) 1 d PDU F 2
F34A F 1.0965(4) 0.4799(2) 0.6457(4) 0.092(2) Uani 0.608(7) 1 d PDU F 2
F35A F 0.9884(5) 0.4993(3) 0.6176(3) 0.086(2) Uani 0.608(7) 1 d PDU F 2
F36A F 1.0698(4) 0.4914(2) 0.7341(3) 0.097(2) Uani 0.608(7) 1 d PDU F 2
P7 P 0.60888(16) 0.84435(9) 0.65884(18) 0.0606(9) Uani 0.663(7) 1 d PDU G 1
F37 F 0.6501(3) 0.88700(19) 0.6669(4) 0.100(2) Uani 0.663(7) 1 d PDU G 1
F38 F 0.5655(4) 0.8586(3) 0.7083(3) 0.093(2) Uani 0.663(7) 1 d PDU G 1
F39 F 0.5644(4) 0.80241(17) 0.6546(3) 0.091(2) Uani 0.663(7) 1 d PDU G 1
F40 F 0.6506(3) 0.8295(2) 0.6106(3) 0.101(2) Uani 0.663(7) 1 d PDU G 1
F41 F 0.5562(4) 0.8673(3) 0.6160(3) 0.0624(17) Uani 0.663(7) 1 d PDU G 1
F42 F 0.6608(3) 0.82142(19) 0.7016(3) 0.089(2) Uani 0.663(7) 1 d PDU G 1
P7A P 0.6000(3) 0.8400(2) 0.6855(4) 0.0655(17) Uani 0.337(7) 1 d PDU G 2
F37A F 0.5715(9) 0.8744(5) 0.7258(7) 0.102(4) Uani 0.337(7) 1 d PDU G 2
F38A F 0.5341(5) 0.8149(4) 0.6888(6) 0.083(3) Uani 0.337(7) 1 d PDU G 2
F39A F 0.6237(7) 0.8056(4) 0.6434(5) 0.097(3) Uani 0.337(7) 1 d PDU G 2
F40A F 0.6650(5) 0.8673(5) 0.6823(7) 0.109(3) Uani 0.337(7) 1 d PDU G 2
F41A F 0.5663(9) 0.8667(6) 0.6349(7) 0.077(4) Uani 0.337(7) 1 d PDU G 2
F42A F 0.6352(5) 0.8141(4) 0.7343(5) 0.073(3) Uani 0.337(7) 1 d PDU G 2
P8 P 1.0000 1.0000 1.0000 0.1098(11) Uani 1 2 d SU . .
F43 F 1.0713(3) 0.99999(17) 0.9764(2) 0.1268(18) Uani 1 1 d U . .
F44 F 0.9942(3) 0.94977(16) 0.9918(2) 0.1169(15) Uani 1 1 d U . .
F45 F 0.9661(3) 1.00723(17) 0.9392(2) 0.1261(18) Uani 1 1 d U . .
P9 P 1.0000 0.5000 1.0000 0.0606(5) Uani 1 2 d SU . .
F46 F 1.0603(2) 0.51188(14) 0.96466(19) 0.0975(13) Uani 1 1 d U . .
F47 F 0.99418(19) 0.45584(11) 0.96817(17) 0.0822(10) Uani 1 1 d U . .
F48 F 0.9501(2) 0.52110(13) 0.95423(16) 0.0934(13) Uani 1 1 d U . .
N6A N 0.8014(9) 0.7163(7) 0.5264(7) 0.036(4) Uani 0.228(8) 1 d P A 2
N7A N 0.6383(11) 0.5459(7) 0.5501(8) 0.044(5) Uani 0.228(8) 1 d P A 2
C43A C 0.8148(16) 0.7332(10) 0.6475(7) 0.0395(17) Uani 0.228(8) 1 d PDU A 2
C44A C 0.8561(17) 0.7030(13) 0.6145(16) 0.031(7) Uani 0.228(8) 1 d P A 2
H44A H 0.8896 0.6869 0.6346 0.037 Uiso 0.228(8) 1 calc PR A 2
C45A C 0.8494(10) 0.6970(8) 0.5576(9) 0.024(5) Uani 0.228(8) 1 d P A 2
H45A H 0.8797 0.6787 0.5408 0.029 Uiso 0.228(8) 1 calc PR A 2
C46A C 0.7604(12) 0.7441(8) 0.5478(8) 0.038(5) Uani 0.228(8) 1 d P A 2
H46A H 0.7266 0.7576 0.5246 0.046 Uiso 0.228(8) 1 calc PR A 2
C47A C 0.7666(12) 0.7536(8) 0.6034(9) 0.032(5) Uani 0.228(8) 1 d P A 2
H47A H 0.7380 0.7752 0.6157 0.038 Uiso 0.228(8) 1 calc PR A 2
C48A C 0.7915(16) 0.7043(15) 0.4671(14) 0.039(8) Uani 0.228(8) 1 d P A 2
H48C H 0.8352 0.7005 0.4514 0.047 Uiso 0.228(8) 1 calc PR A 2
H48D H 0.7668 0.7271 0.4462 0.047 Uiso 0.228(8) 1 calc PR A 2
C49A C 0.7511(15) 0.6620(13) 0.4625(9) 0.055(7) Uani 0.228(8) 1 d P A 2
C50A C 0.7820(16) 0.6218(14) 0.4685(13) 0.035(9) Uani 0.228(8) 1 d P A 2
H50A H 0.8292 0.6199 0.4698 0.042 Uiso 0.228(8) 1 calc PR A 2
C51A C 0.7465(13) 0.5868(13) 0.4724(9) 0.056(7) Uani 0.228(8) 1 d P A 2
H51A H 0.7692 0.5603 0.4762 0.067 Uiso 0.228(8) 1 calc PR A 2
C52A C 0.6761(13) 0.5871(8) 0.4712(8) 0.036(5) Uani 0.228(8) 1 d PU A 2
C53A C 0.6464(16) 0.6246(9) 0.4637(9) 0.050(7) Uani 0.228(8) 1 d P A 2
H53A H 0.5991 0.6255 0.4601 0.060 Uiso 0.228(8) 1 calc PR A 2
C54A C 0.6838(18) 0.6656(17) 0.4609(19) 0.048(11) Uani 0.228(8) 1 d P A 2
H54A H 0.6618 0.6923 0.4581 0.057 Uiso 0.228(8) 1 calc PR A 2
C55A C 0.6371(15) 0.5477(10) 0.4868(8) 0.070(9) Uani 0.228(8) 1 d P A 2
H55C H 0.6578 0.5217 0.4725 0.085 Uiso 0.228(8) 1 calc PR A 2
H55D H 0.5905 0.5494 0.4707 0.085 Uiso 0.228(8) 1 calc PR A 2
C56A C 0.6874(16) 0.5302(10) 0.5784(10) 0.049(7) Uani 0.228(8) 1 d P A 2
H56A H 0.7220 0.5162 0.5607 0.059 Uiso 0.228(8) 1 calc PR A 2
C57A C 0.691(2) 0.5334(12) 0.6358(13) 0.042(9) Uani 0.228(8) 1 d P A 2
H57A H 0.7278 0.5220 0.6575 0.051 Uiso 0.228(8) 1 calc PR A 2
C58A C 0.6398(15) 0.5532(8) 0.6605(11) 0.024(6) Uani 0.228(8) 1 d PU A 2
C59A C 0.5851(12) 0.5645(7) 0.6305(10) 0.046(6) Uani 0.228(8) 1 d P A 2
H59A H 0.5467 0.5732 0.6483 0.055 Uiso 0.228(8) 1 calc PR A 2
C60A C 0.5832(12) 0.5637(7) 0.5722(8) 0.049(6) Uani 0.228(8) 1 d P A 2
H60A H 0.5466 0.5748 0.5497 0.058 Uiso 0.228(8) 1 calc PR A 2

loop_
_atom_site_aniso_label
_atom_site_aniso_U_11
_atom_site_aniso_U_22
_atom_site_aniso_U_33
_atom_site_aniso_U_23
_atom_site_aniso_U_13
_atom_site_aniso_U_12
N1 0.044(2) 0.0262(17) 0.0287(16) 0.0002(13) 0.0070(14) 0.0036(14)
N2 0.0368(19) 0.045(2) 0.0279(17) -0.0081(14) -0.0054(14) 0.0080(16)
N3 0.0386(19) 0.0371(19) 0.0342(18) -0.0010(14) -0.0034(15) 0.0041(15)
N4 0.0324(18) 0.0381(19) 0.0340(17) -0.0055(14) 0.0013(14) 0.0085(15)
N5 0.059(2) 0.0312(19) 0.050(2) -0.0096(16) 0.0237(18) -0.0149(17)
N6 0.044(3) 0.039(3) 0.032(3) 0.009(2) -0.006(2) -0.002(2)
N7 0.040(3) 0.049(4) 0.039(3) -0.006(2) -0.001(2) -0.012(2)
N8 0.0328(18) 0.0307(17) 0.0312(17) -0.0020(13) 0.0087(13) -0.0062(14)
C1 0.031(2) 0.046(2) 0.0285(19) -0.0034(17) -0.0006(16) -0.0002(18)
C2 0.035(2) 0.040(2) 0.0270(19) -0.0002(16) 0.0026(16) 0.0053(17)
C3 0.034(2) 0.0270(19) 0.0295(19) -0.0029(15) 0.0002(15) 0.0080(16)
C4 0.059(3) 0.036(2) 0.041(2) -0.0102(19) 0.013(2) -0.009(2)
C5 0.067(3) 0.036(2) 0.037(2) -0.0063(18) 0.020(2) -0.010(2)
C6 0.031(2) 0.031(2) 0.0325(19) -0.0020(16) 0.0019(16) 0.0093(16)
C7 0.035(2) 0.042(2) 0.0274(19) -0.0037(17) -0.0035(16) 0.0028(18)
C8 0.033(2) 0.049(3) 0.032(2) -0.0038(18) -0.0013(17) 0.0028(18)
C9 0.038(2) 0.039(2) 0.038(2) -0.0041(18) -0.0079(18) 0.0013(18)
C10 0.033(2) 0.040(2) 0.034(2) -0.0038(17) -0.0017(17) 0.0059(17)
C11 0.047(3) 0.053(3) 0.025(2) -0.0095(18) -0.0071(18) 0.005(2)
C12 0.040(2) 0.052(2) 0.0210(18) -0.0074(17) -0.0062(16) 0.0035(19)
C13 0.038(2) 0.060(3) 0.0237(19) -0.0068(19) -0.0020(17) 0.000(2)
C14 0.050(2) 0.048(2) 0.0219(19) -0.0046(17) 0.0000(18) -0.005(2)
C15 0.040(2) 0.047(2) 0.0240(19) -0.0044(17) -0.0066(17) 0.0049(19)
C16 0.039(2) 0.046(2) 0.029(2) -0.0036(18) -0.0083(17) 0.0023(18)
C17 0.044(2) 0.049(2) 0.026(2) -0.0075(18) -0.0078(17) -0.0016(19)
C18 0.051(3) 0.042(2) 0.031(2) -0.0025(18) -0.0057(19) 0.005(2)
C19 0.038(2) 0.037(2) 0.035(2) -0.0014(17) -0.0013(17) 0.0001(18)
C20 0.036(2) 0.031(2) 0.036(2) -0.0024(17) -0.0058(17) 0.0013(17)
C21 0.028(2) 0.031(2) 0.036(2) -0.0007(16) -0.0030(16) 0.0084(16)
C22 0.031(2) 0.035(2) 0.037(2) 0.0018(17) -0.0056(16) 0.0062(17)
C23 0.033(2) 0.036(2) 0.043(2) -0.0031(18) -0.0086(18) 0.0067(17)
C24 0.027(2) 0.032(2) 0.038(2) -0.0039(16) -0.0008(16) 0.0100(16)
C25 0.040(2) 0.034(2) 0.041(2) -0.0045(18) 0.0021(18) -0.0005(18)
C26 0.040(2) 0.034(2) 0.044(2) -0.0043(18) -0.0009(19) 0.0037(18)
C27 0.032(2) 0.050(3) 0.042(2) -0.004(2) 0.0107(18) 0.0028(19)
C28 0.028(2) 0.044(2) 0.044(2) -0.0044(19) 0.0028(17) 0.0028(18)
C29 0.044(2) 0.049(3) 0.030(2) -0.0063(18) 0.0087(18) 0.009(2)
C30 0.036(2) 0.042(2) 0.0222(18) -0.0056(16) 0.0055(16) 0.0030(17)
C31 0.040(2) 0.037(2) 0.0216(18) 0.0008(15) 0.0065(16) -0.0013(17)
C32 0.033(2) 0.036(2) 0.0227(18) -0.0009(15) 0.0055(15) -0.0011(16)
C33 0.041(2) 0.035(2) 0.0241(18) -0.0040(16) 0.0082(16) 0.0000(17)
C34 0.040(2) 0.041(2) 0.0271(19) -0.0091(17) 0.0079(17) -0.0101(18)
C35 0.038(2) 0.044(2) 0.0274(19) -0.0089(17) 0.0087(17) -0.0032(18)
C36 0.046(2) 0.034(2) 0.0285(19) -0.0007(16) 0.0061(17) 0.0029(18)
C37 0.057(3) 0.044(3) 0.044(2) -0.016(2) 0.017(2) -0.017(2)
C38 0.041(2) 0.053(3) 0.045(2) -0.013(2) 0.013(2) -0.013(2)
C39 0.043(2) 0.042(2) 0.046(2) -0.0020(19) 0.0139(19) -0.0054(19)
C40 0.069(3) 0.035(2) 0.046(2) 0.0096(19) 0.029(2) 0.004(2)
C41 0.088(4) 0.047(3) 0.062(3) 0.021(2) 0.038(3) 0.024(3)
C42 0.089(4) 0.031(2) 0.062(3) 0.007(2) 0.046(3) 0.009(2)
C43 0.040(5) 0.035(4) 0.046(2) 0.020(2) 0.020(2) -0.002(3)
C44 0.033(6) 0.034(5) 0.032(4) 0.007(3) 0.002(4) 0.001(4)
C45 0.031(4) 0.040(4) 0.036(3) 0.004(3) -0.002(3) -0.005(3)
C46 0.044(4) 0.036(3) 0.051(4) 0.002(3) -0.009(3) 0.002(3)
C47 0.043(4) 0.037(4) 0.047(4) -0.003(3) -0.002(3) 0.004(3)
C48 0.051(4) 0.049(4) 0.033(3) 0.009(3) -0.007(3) -0.007(3)
C49 0.041(6) 0.057(6) 0.026(4) 0.009(4) -0.006(4) -0.006(4)
C50 0.047(5) 0.055(4) 0.022(3) 0.002(3) -0.003(3) -0.005(4)
C51 0.046(6) 0.057(5) 0.030(4) -0.001(4) -0.005(5) -0.005(6)
C52 0.050(4) 0.059(4) 0.027(3) 0.003(3) -0.007(3) -0.015(4)
C53 0.042(6) 0.059(6) 0.030(5) 0.011(4) -0.009(4) -0.004(5)
C54 0.051(4) 0.052(4) 0.032(3) 0.012(3) -0.005(3) -0.007(3)
C55 0.052(5) 0.061(5) 0.037(3) 0.000(3) -0.006(3) -0.017(4)
C56 0.041(4) 0.048(5) 0.039(4) -0.005(4) -0.001(3) -0.003(4)
C57 0.039(4) 0.041(6) 0.040(5) 0.000(4) 0.004(4) -0.003(4)
C58 0.033(4) 0.035(5) 0.040(3) -0.004(4) 0.003(2) -0.006(4)
C59 0.027(3) 0.060(5) 0.040(3) -0.003(3) -0.002(2) -0.002(3)
C60 0.031(3) 0.049(4) 0.040(3) 0.002(3) -0.006(2) -0.003(3)
C61 0.029(2) 0.055(3) 0.035(2) -0.0128(19) 0.0052(16) -0.0105(19)
C62 0.038(2) 0.043(2) 0.044(2) -0.0151(19) 0.0092(19) 0.0002(19)
C63 0.040(2) 0.035(2) 0.041(2) -0.0008(18) 0.0053(18) 0.0028(18)
C64 0.0243(19) 0.037(2) 0.039(2) -0.0021(17) 0.0046(16) -0.0035(16)
C65 0.027(2) 0.048(3) 0.040(2) -0.0003(19) 0.0000(17) 0.0001(18)
C66 0.041(2) 0.037(2) 0.0284(19) 0.0015(16) 0.0045(17) -0.0019(18)
O1 0.058(2) 0.0476(18) 0.0436(17) -0.0065(14) 0.0197(15) -0.0142(15)
O2 0.0402(18) 0.078(3) 0.061(2) -0.0094(18) 0.0145(16) -0.0157(17)
O3 0.051(2) 0.074(2) 0.0487(19) 0.0004(17) 0.0064(16) 0.0091(18)
O4 0.054(2) 0.055(2) 0.0475(18) 0.0006(15) 0.0074(15) -0.0095(16)
O5 0.0484(18) 0.0436(18) 0.0460(17) 0.0042(14) 0.0042(14) 0.0021(14)
O6 0.0392(18) 0.051(2) 0.068(2) 0.0019(16) -0.0047(16) 0.0047(15)
O7 0.0446(18) 0.067(2) 0.0299(15) -0.0012(14) 0.0064(13) 0.0146(16)
O8 0.163(5) 0.066(3) 0.125(4) 0.050(3) 0.110(4) 0.062(3)
O9 0.044(2) 0.136(4) 0.063(2) 0.036(2) 0.0144(18) 0.037(2)
O10 0.068(3) 0.057(2) 0.092(3) 0.023(2) 0.034(2) -0.0035(19)
O11 0.050(2) 0.081(3) 0.080(3) -0.019(2) -0.0061(19) -0.012(2)
O12 0.064(2) 0.088(3) 0.081(3) -0.035(2) -0.008(2) 0.001(2)
O13 0.0340(19) 0.076(3) 0.121(4) -0.023(2) 0.009(2) -0.0058(18)
O14 0.0408(16) 0.0465(17) 0.0315(15) 0.0021(13) 0.0069(12) -0.0061(13)
C67 0.044(2) 0.034(2) 0.043(2) -0.0059(18) 0.0119(19) 0.0033(18)
C68 0.044(3) 0.041(2) 0.050(3) -0.005(2) 0.008(2) -0.007(2)
C69 0.038(2) 0.041(2) 0.044(2) -0.0086(19) -0.0052(19) -0.0012(19)
C70 0.032(2) 0.037(2) 0.036(2) -0.0011(17) 0.0006(17) 0.0063(17)
C71 0.029(2) 0.030(2) 0.0313(19) 0.0014(15) 0.0010(15) 0.0075(15)
C72 0.031(2) 0.032(2) 0.035(2) 0.0010(16) 0.0055(16) 0.0100(16)
C73 0.033(2) 0.037(2) 0.0286(19) 0.0016(16) 0.0085(16) 0.0067(17)
C74 0.034(2) 0.043(2) 0.0279(19) 0.0006(17) -0.0007(16) 0.0038(18)
C75 0.028(2) 0.042(2) 0.034(2) 0.0035(17) 0.0010(16) -0.0014(17)
C76 0.029(2) 0.034(2) 0.0308(19) 0.0043(16) 0.0019(15) 0.0061(16)
C77 0.070(3) 0.063(3) 0.043(3) -0.003(2) 0.015(2) -0.021(3)
C78 0.049(3) 0.076(4) 0.074(4) -0.009(3) 0.003(3) -0.027(3)
C79 0.039(3) 0.082(4) 0.061(3) 0.004(3) 0.010(2) -0.014(3)
C80 0.042(3) 0.081(4) 0.060(3) 0.013(3) 0.007(2) 0.005(3)
C81 0.057(3) 0.066(3) 0.057(3) 0.004(2) 0.010(2) 0.004(3)
C82 0.057(3) 0.055(3) 0.056(3) -0.002(2) 0.003(2) -0.013(2)
C83 0.048(3) 0.049(3) 0.051(3) -0.004(2) -0.001(2) -0.010(2)
C84 0.044(3) 0.043(3) 0.050(3) 0.004(2) 0.004(2) -0.001(2)
C85 0.044(3) 0.046(3) 0.042(2) 0.007(2) 0.0033(19) 0.000(2)
C86 0.036(2) 0.044(2) 0.051(3) 0.005(2) -0.001(2) 0.0009(19)
C87 0.040(2) 0.055(3) 0.048(3) -0.008(2) 0.005(2) 0.006(2)
C88 0.057(3) 0.054(3) 0.042(3) 0.007(2) 0.008(2) 0.017(2)
C89 0.034(2) 0.054(3) 0.034(2) -0.0005(19) 0.0084(17) 0.0000(19)
C90 0.035(2) 0.055(3) 0.034(2) -0.0039(19) 0.0042(17) -0.004(2)
C91 0.048(3) 0.057(3) 0.029(2) -0.0039(19) 0.0067(19) -0.017(2)
C92 0.065(3) 0.037(2) 0.043(2) -0.0104(19) 0.028(2) -0.020(2)
C93 0.061(3) 0.045(3) 0.053(3) 0.010(2) 0.029(2) 0.000(2)
C94 0.045(3) 0.057(3) 0.040(2) 0.008(2) 0.0140(19) 0.012(2)
C95 0.052(3) 0.084(4) 0.048(3) 0.010(3) 0.012(2) 0.023(3)
C96 0.065(4) 0.105(5) 0.083(4) 0.033(4) 0.021(3) 0.033(4)
C97 0.094(5) 0.097(5) 0.119(5) 0.055(4) 0.062(4) 0.060(4)
C98 0.108(5) 0.063(4) 0.089(4) 0.035(3) 0.069(4) 0.035(3)
C99 0.069(4) 0.047(4) 0.050(4) 0.006(3) 0.004(3) 0.023(3)
C99A 0.069(4) 0.047(4) 0.050(4) 0.006(3) 0.004(3) 0.023(3)
C100 0.079(4) 0.149(7) 0.107(5) 0.077(5) 0.018(4) 0.063(5)
C101 0.044(3) 0.074(4) 0.074(4) -0.014(3) -0.012(3) 0.005(3)
C102 0.035(3) 0.113(5) 0.105(5) 0.015(4) 0.021(3) 0.005(3)
C103 0.083(4) 0.063(3) 0.069(3) 0.000(3) 0.024(3) -0.020(3)
C104 0.054(3) 0.064(3) 0.083(4) 0.012(3) 0.000(3) -0.008(3)
C105 0.064(4) 0.138(7) 0.070(4) -0.029(4) 0.001(3) -0.005(4)
C106 0.043(4) 0.079(6) 0.089(5) -0.020(4) -0.006(4) -0.005(4)
C206 0.043(4) 0.079(6) 0.089(5) -0.020(4) -0.006(4) -0.005(4)
C107 0.041(3) 0.085(4) 0.111(4) -0.026(4) 0.006(3) 0.008(3)
C108 0.044(3) 0.107(5) 0.101(5) -0.023(4) 0.000(3) -0.013(3)
C109 0.051(3) 0.059(3) 0.051(3) -0.006(2) 0.009(2) -0.012(2)
C110 0.056(3) 0.050(3) 0.045(3) -0.002(2) 0.016(2) -0.015(2)
P1 0.0489(7) 0.0580(8) 0.0534(7) -0.0084(6) 0.0093(6) -0.0144(6)
F1 0.0511(16) 0.075(2) 0.071(2) 0.0003(16) -0.0039(14) -0.0206(15)
F2 0.074(2) 0.067(2) 0.0572(17) -0.0129(15) 0.0052(15) -0.0041(16)
F3 0.0544(17) 0.064(2) 0.096(2) -0.0024(17) 0.0040(16) -0.0055(15)
F4 0.102(3) 0.095(3) 0.063(2) -0.0193(18) 0.0281(19) -0.017(2)
F5 0.0576(18) 0.0656(19) 0.078(2) 0.0043(16) -0.0003(15) -0.0172(15)
F6 0.072(2) 0.0606(18) 0.076(2) -0.0053(16) 0.0062(17) -0.0224(16)
P2 0.0628(8) 0.0399(6) 0.0494(7) 0.0029(5) -0.0213(6) 0.0048(6)
F7 0.0553(17) 0.0702(19) 0.0547(16) 0.0174(14) -0.0143(13) 0.0002(15)
F8 0.0608(19) 0.125(3) 0.062(2) 0.021(2) -0.0094(15) -0.0148(19)
F9 0.124(3) 0.069(2) 0.0492(17) -0.0009(15) -0.0235(18) 0.033(2)
F10 0.084(2) 0.120(3) 0.082(2) 0.008(2) -0.0143(19) 0.054(2)
F11 0.237(5) 0.0513(19) 0.062(2) -0.0027(16) 0.001(3) -0.026(3)
F12 0.098(3) 0.0535(18) 0.085(2) -0.0084(16) -0.013(2) -0.0131(18)
P3 0.0335(6) 0.0440(7) 0.0681(8) 0.0027(6) -0.0089(5) 0.0033(5)
F13 0.125(3) 0.101(3) 0.101(3) -0.041(2) -0.046(2) 0.054(3)
F14 0.0442(15) 0.073(2) 0.0589(17) 0.0044(14) -0.0041(13) 0.0134(14)
F15 0.106(3) 0.102(3) 0.0559(19) -0.0091(18) -0.0104(18) 0.055(2)
F16 0.0564(18) 0.065(2) 0.093(2) 0.0043(17) -0.0290(17) 0.0144(15)
F17 0.078(3) 0.152(4) 0.145(4) 0.083(3) -0.043(2) -0.062(3)
F18 0.052(2) 0.140(4) 0.101(3) 0.028(3) 0.0036(19) -0.024(2)
P4 0.0393(14) 0.103(3) 0.0591(19) 0.0408(19) -0.0006(12) -0.0055(15)
F19 0.081(4) 0.088(4) 0.065(3) 0.030(3) 0.034(3) 0.036(3)
F20 0.056(3) 0.091(4) 0.041(3) -0.008(3) 0.003(2) -0.001(3)
F21 0.111(5) 0.147(5) 0.053(3) 0.032(3) -0.009(3) -0.060(4)
F22 0.060(3) 0.120(5) 0.137(6) 0.067(4) 0.001(4) 0.012(3)
F23 0.049(3) 0.102(4) 0.069(3) -0.010(3) 0.018(3) -0.011(3)
F24 0.051(3) 0.138(5) 0.114(5) 0.053(4) -0.019(3) -0.030(3)
P4A 0.055(4) 0.025(2) 0.066(3) -0.017(2) 0.008(2) 0.005(2)
F19A 0.065(6) 0.060(5) 0.104(7) 0.024(5) 0.031(5) 0.012(4)
F20A 0.044(6) 0.065(6) 0.108(8) 0.005(6) 0.026(5) 0.021(5)
F21A 0.066(7) 0.081(7) 0.147(10) 0.017(8) 0.020(8) -0.018(5)
F22A 0.067(6) 0.025(4) 0.112(9) -0.032(5) 0.009(6) 0.010(4)
F23A 0.134(8) 0.073(7) 0.095(6) -0.015(5) -0.043(6) 0.021(6)
F24A 0.084(7) 0.097(7) 0.071(5) 0.003(5) -0.020(5) 0.004(6)
P5 0.0531(8) 0.0475(7) 0.0738(9) -0.0034(6) 0.0131(7) -0.0190(6)
F25 0.064(3) 0.089(5) 0.063(3) -0.008(3) 0.009(2) -0.024(3)
F26 0.084(4) 0.061(3) 0.131(6) -0.033(4) 0.018(5) 0.001(3)
F27 0.116(5) 0.145(7) 0.087(4) 0.006(5) 0.036(4) -0.044(6)
F28 0.107(6) 0.047(3) 0.160(8) -0.007(4) -0.010(6) -0.012(3)
F29 0.062(4) 0.075(5) 0.103(5) 0.009(4) 0.005(4) -0.028(4)
F30 0.077(4) 0.082(6) 0.082(5) 0.019(5) -0.013(4) -0.028(4)
F27A 0.118(7) 0.078(7) 0.097(6) -0.035(6) 0.035(5) -0.007(7)
F28A 0.109(7) 0.051(4) 0.107(8) 0.003(5) 0.016(6) -0.024(5)
F25A 0.079(6) 0.137(9) 0.080(5) -0.010(6) 0.021(5) 0.001(7)
F26A 0.075(6) 0.077(5) 0.126(8) 0.033(5) -0.016(6) -0.033(5)
F30A 0.077(5) 0.081(8) 0.094(8) 0.040(6) -0.012(5) -0.048(6)
F29A 0.061(5) 0.084(9) 0.118(9) -0.008(7) 0.011(5) -0.036(6)
P6 0.0946(12) 0.0422(8) 0.0753(10) 0.0104(7) -0.0162(8) 0.0169(7)
F31 0.082(6) 0.101(7) 0.127(8) 0.063(6) 0.015(6) 0.040(5)
F32 0.158(8) 0.078(6) 0.086(6) -0.011(4) -0.012(6) 0.036(6)
F33 0.102(7) 0.078(6) 0.118(9) 0.043(6) -0.007(7) 0.012(5)
F34 0.119(8) 0.104(7) 0.121(7) -0.020(5) -0.017(6) 0.059(7)
F35 0.086(5) 0.078(6) 0.115(8) 0.017(7) -0.019(5) 0.020(5)
F36 0.096(5) 0.054(5) 0.117(7) 0.042(5) -0.032(5) 0.001(4)
F31A 0.156(6) 0.033(3) 0.156(7) 0.005(4) -0.014(6) 0.016(3)
F32A 0.123(5) 0.108(5) 0.089(4) 0.020(4) 0.005(4) 0.060(4)
F33A 0.080(4) 0.059(3) 0.119(7) 0.027(4) -0.028(5) 0.003(3)
F34A 0.105(5) 0.062(4) 0.112(5) 0.013(4) 0.029(4) 0.007(3)
F35A 0.122(6) 0.077(4) 0.057(4) 0.006(3) -0.006(3) 0.028(5)
F36A 0.128(5) 0.087(4) 0.073(3) 0.002(3) -0.016(3) 0.042(4)
P7 0.0424(14) 0.0414(13) 0.095(2) 0.0154(15) -0.0154(15) 0.0040(10)
F37 0.068(4) 0.053(3) 0.172(6) 0.007(3) -0.036(4) -0.007(3)
F38 0.072(4) 0.107(6) 0.097(4) 0.015(4) -0.017(3) 0.030(4)
F39 0.089(4) 0.053(3) 0.124(5) 0.023(3) -0.045(4) -0.013(3)
F40 0.079(4) 0.094(4) 0.129(5) 0.002(4) 0.005(3) 0.044(3)
F41 0.042(3) 0.061(3) 0.082(4) 0.018(3) -0.014(3) 0.007(2)
F42 0.062(3) 0.074(3) 0.124(5) 0.017(3) -0.034(3) 0.015(3)
P7A 0.047(3) 0.051(3) 0.097(4) 0.015(3) -0.009(3) 0.011(2)
F37A 0.097(8) 0.086(8) 0.118(9) -0.013(6) -0.030(7) 0.039(6)
F38A 0.048(4) 0.072(6) 0.126(8) 0.033(6) -0.010(5) 0.011(4)
F39A 0.083(6) 0.095(6) 0.113(6) 0.004(5) 0.002(5) 0.044(5)
F40A 0.058(5) 0.093(7) 0.168(8) 0.055(6) -0.040(5) -0.010(5)
F41A 0.054(6) 0.065(6) 0.109(8) 0.026(6) -0.021(6) 0.002(5)
F42A 0.041(5) 0.081(6) 0.097(6) 0.026(5) -0.005(5) 0.016(4)
P8 0.130(2) 0.109(2) 0.0931(19) 0.0392(17) 0.0277(18) 0.072(2)
F43 0.130(3) 0.112(4) 0.142(4) 0.033(3) 0.038(3) 0.055(3)
F44 0.130(4) 0.105(3) 0.116(4) 0.017(3) 0.009(3) 0.057(3)
F45 0.155(4) 0.119(4) 0.103(3) 0.007(3) -0.005(3) 0.072(3)
P9 0.0573(11) 0.0507(11) 0.0763(13) 0.0120(9) 0.0228(10) 0.0273(9)
F46 0.089(3) 0.090(3) 0.120(3) 0.009(2) 0.057(2) 0.014(2)
F47 0.087(2) 0.061(2) 0.101(3) -0.0014(18) 0.021(2) 0.0294(18)
F48 0.100(3) 0.096(3) 0.084(2) 0.005(2) 0.008(2) 0.069(2)
N6A 0.027(9) 0.055(13) 0.026(8) 0.011(8) -0.003(7) 0.013(9)
N7A 0.050(13) 0.044(13) 0.036(10) -0.001(8) -0.002(9) 0.007(10)
C43A 0.040(5) 0.035(4) 0.046(2) 0.020(2) 0.020(2) -0.002(3)
C44A 0.020(17) 0.05(2) 0.027(15) 0.009(13) 0.007(11) -0.005(11)
C45A 0.012(11) 0.045(14) 0.017(10) 0.015(9) 0.006(8) 0.000(9)
C46A 0.042(12) 0.057(14) 0.017(9) 0.010(9) 0.006(8) 0.017(11)
C47A 0.028(12) 0.040(13) 0.028(11) 0.002(9) 0.002(9) 0.003(9)
C48A 0.026(19) 0.07(3) 0.018(11) 0.006(18) 0.005(12) -0.003(15)
C49A 0.06(2) 0.08(2) 0.020(10) 0.022(12) 0.004(10) -0.012(18)
C50A 0.017(14) 0.06(2) 0.022(11) -0.011(15) -0.015(13) 0.012(16)
C51A 0.045(14) 0.11(2) 0.014(9) 0.008(14) -0.011(8) 0.002(16)
C52A 0.038(9) 0.048(10) 0.019(7) -0.004(7) -0.011(7) -0.007(8)
C53A 0.050(16) 0.068(19) 0.029(11) 0.002(10) -0.015(11) -0.038(15)
C54A 0.04(2) 0.07(2) 0.041(14) 0.025(14) 0.019(15) -0.007(19)
C55A 0.10(2) 0.08(2) 0.024(10) 0.002(11) -0.026(12) -0.041(16)
C56A 0.077(19) 0.047(16) 0.022(12) 0.003(11) -0.001(10) 0.007(15)
C57A 0.066(17) 0.05(2) 0.010(12) 0.002(11) -0.010(10) 0.012(16)
C58A 0.026(9) 0.026(10) 0.020(8) -0.003(8) -0.008(6) 0.003(8)
C59A 0.054(14) 0.018(11) 0.065(14) -0.008(10) -0.006(10) -0.021(9)
C60A 0.066(15) 0.036(13) 0.039(11) 0.017(9) -0.027(10) -0.017(11)

loop_
_atom_type_symbol
_atom_type_description
_atom_type_scat_dispersion_real
_atom_type_scat_dispersion_imag
_atom_type_scat_source
C C 0.0181 0.0091 'International Tables Vol C Tables 4.2.6.8 and 6.1.1.4'
H H 0.0000 0.0000 'International Tables Vol C Tables 4.2.6.8 and 6.1.1.4'
F F 0.0727 0.0534 'International Tables Vol C Tables 4.2.6.8 and 6.1.1.4'
N N 0.0311 0.0180 'International Tables Vol C Tables 4.2.6.8 and 6.1.1.4'
O O 0.0492 0.0322 'International Tables Vol C Tables 4.2.6.8 and 6.1.1.4'
P P 0.2955 0.4335 'International Tables Vol C Tables 4.2.6.8 and 6.1.1.4'

loop_
_geom_angle_atom_site_label_1
_geom_angle_atom_site_label_2
_geom_angle_atom_site_label_3
_geom_angle
_geom_angle_site_symmetry_1
_geom_angle_site_symmetry_3
C1 N1 C36 118.9(3) . .
C5 N1 C1 120.5(4) . .
C5 N1 C36 120.5(4) . .
C8 N2 C11 118.5(4) . .
C9 N2 C8 120.7(4) . .
C9 N2 C11 120.4(4) . .
C19 N3 C18 119.1(4) . .
C19 N3 C23 120.7(4) . .
C23 N3 C18 119.9(4) . .
C26 N4 C27 120.7(4) . .
C26 N4 C29 120.5(4) . .
C27 N4 C29 118.7(4) . .
C38 N5 C37 119.0(4) . .
C38 N5 C42 120.6(4) . .
C42 N5 C37 120.2(4) . .
C45 N6 C46 121.1(6) . .
C45 N6 C48 118.9(6) . .
C46 N6 C48 119.4(5) . .
C56 N7 C55 119.4(6) . .
C56 N7 C60 120.9(6) . .
C60 N7 C55 119.5(6) . .
C63 N8 C66 119.4(3) . .
C64 N8 C63 120.7(4) . .
C64 N8 C66 119.9(3) . .
N1 C1 H1 119.5 . .
N1 C1 C2 120.9(4) . .
C2 C1 H1 119.5 . .
C1 C2 H2 119.8 . .
C1 C2 C3 120.4(4) . .
C3 C2 H2 119.8 . .
C2 C3 C6 121.2(4) . .
C4 C3 C2 116.7(4) . .
C4 C3 C6 122.1(4) . .
C3 C4 H4 119.9 . .
C5 C4 C3 120.3(4) . .
C5 C4 H4 119.9 . .
N1 C5 C4 121.0(4) . .
N1 C5 H5 119.5 . .
C4 C5 H5 119.5 . .
C7 C6 C3 120.9(4) . .
C7 C6 C10 117.8(4) . .
C10 C6 C3 121.3(4) . .
C6 C7 H7 119.9 . .
C8 C7 C6 120.3(4) . .
C8 C7 H7 119.9 . .
N2 C8 C7 120.4(4) . .
N2 C8 H8 119.8 . .
C7 C8 H8 119.8 . .
N2 C9 H9 119.5 . .
N2 C9 C10 121.0(4) . .
C10 C9 H9 119.5 . .
C6 C10 H10 120.1 . .
C9 C10 C6 119.8(4) . .
C9 C10 H10 120.1 . .
N2 C11 H11A 110.4 . .
N2 C11 H11B 110.4 . .
N2 C11 C12 106.7(3) . .
H11A C11 H11B 108.6 . .
C12 C11 H11A 110.4 . .
C12 C11 H11B 110.4 . .
C13 C12 C11 120.6(4) . .
C13 C12 C17 119.6(4) . .
C17 C12 C11 119.6(4) . .
C12 C13 H13 119.7 . .
C14 C13 C12 120.5(4) . .
C14 C13 H13 119.7 . .
C13 C14 H14 120.0 . .
C13 C14 C15 120.1(4) . .
C15 C14 H14 120.0 . .
C14 C15 C18 119.1(4) . .
C16 C15 C14 119.5(4) . .
C16 C15 C18 121.4(4) . .
C15 C16 H16 119.7 . .
C15 C16 C17 120.6(4) . .
C17 C16 H16 119.7 . .
C12 C17 C16 119.5(4) . .
C12 C17 H17 120.3 . .
C16 C17 H17 120.3 . .
N3 C18 H18A 110.0 . .
N3 C18 H18B 110.0 . .
C15 C18 N3 108.5(3) . .
C15 C18 H18A 110.0 . .
C15 C18 H18B 110.0 . .
H18A C18 H18B 108.4 . .
N3 C19 H19 119.4 . .
N3 C19 C20 121.2(4) . .
C20 C19 H19 119.4 . .
C19 C20 H20 120.1 . .
C19 C20 C21 119.8(4) . .
C21 C20 H20 120.1 . .
C20 C21 C22 117.9(4) . .
C20 C21 C24 120.7(4) . .
C22 C21 C24 121.3(4) . .
C21 C22 H22 120.0 . .
C23 C22 C21 120.0(4) . .
C23 C22 H22 120.0 . .
N3 C23 C22 120.2(4) . .
N3 C23 H23 119.9 . .
C22 C23 H23 119.9 . .
C25 C24 C21 121.0(4) . .
C25 C24 C28 117.2(4) . .
C28 C24 C21 121.6(4) . .
C24 C25 H25 120.0 . .
C26 C25 C24 120.0(4) . .
C26 C25 H25 120.0 . .
N4 C26 C25 121.0(4) . .
N4 C26 H26 119.5 . .
C25 C26 H26 119.5 . .
N4 C27 H27 119.6 . .
N4 C27 C28 120.7(4) . .
C28 C27 H27 119.6 . .
C24 C28 H28 119.9 . .
C27 C28 C24 120.3(4) . .
C27 C28 H28 119.9 . .
N4 C29 H29A 109.7 . .
N4 C29 H29B 109.7 . .
N4 C29 C30 110.0(3) . .
H29A C29 H29B 108.2 . .
C30 C29 H29A 109.7 . .
C30 C29 H29B 109.7 . .
C31 C30 C29 125.3(4) . .
C31 C30 C35 117.3(4) . .
C35 C30 C29 117.2(4) . .
C30 C31 C66 124.0(4) . .
C32 C31 C30 118.8(4) . .
C32 C31 C66 117.2(4) . .
C31 C32 H32 118.8 . .
C33 C32 C31 122.4(4) . .
C33 C32 H32 118.8 . .
C32 C33 C34 118.7(4) . .
C32 C33 C36 116.8(4) . .
C34 C33 C36 124.3(4) . .
C33 C34 C37 124.0(4) . .
C35 C34 C33 118.8(4) . .
C35 C34 C37 117.1(4) . .
C30 C35 H35 118.7 . .
C34 C35 C30 122.6(4) . .
C34 C35 H35 118.7 . .
N1 C36 C33 110.1(3) . .
N1 C36 H36A 109.6 . .
N1 C36 H36B 109.6 . .
C33 C36 H36A 109.6 . .
C33 C36 H36B 109.6 . .
H36A C36 H36B 108.2 . .
N5 C37 C34 108.4(3) . .
N5 C37 H37A 110.0 . .
N5 C37 H37B 110.0 . .
C34 C37 H37A 110.0 . .
C34 C37 H37B 110.0 . .
H37A C37 H37B 108.4 . .
N5 C38 H38 119.4 . .
N5 C38 C39 121.1(5) . .
C39 C38 H38 119.4 . .
C38 C39 H39 119.8 . .
C38 C39 C40 120.5(4) . .
C40 C39 H39 119.8 . .
C39 C40 C41 116.8(5) . .
C39 C40 C43 121.3(5) . .
C39 C40 C43A 124.5(14) . .
C41 C40 C43 121.8(6) . .
C41 C40 C43A 116.4(14) . .
C43 C40 C43A 18.2(10) . .
C40 C41 H41 119.6 . .
C42 C41 C40 120.8(5) . .
C42 C41 H41 119.6 . .
N5 C42 C41 120.1(5) . .
N5 C42 H42 119.9 . .
C41 C42 H42 119.9 . .
C44 C43 C40 120.0(8) . .
C47 C43 C40 121.0(7) . .
C47 C43 C44 118.7(7) . .
C43 C44 H44 120.1 . .
C45 C44 C43 119.9(10) . .
C45 C44 H44 120.1 . .
N6 C45 C44 120.8(9) . .
N6 C45 H45 119.6 . .
C44 C45 H45 119.6 . .
N6 C46 H46 119.9 . .
N6 C46 C47 120.2(6) . .
C47 C46 H46 119.9 . .
C43 C47 C46 119.4(7) . .
C43 C47 H47 120.3 . .
C46 C47 H47 120.3 . .
N6 C48 H48A 110.2 . .
N6 C48 H48B 110.2 . .
H48A C48 H48B 108.5 . .
C49 C48 N6 107.6(8) . .
C49 C48 H48A 110.2 . .
C49 C48 H48B 110.2 . .
C50 C49 C48 121.5(11) . .
C50 C49 C54 118.6(11) . .
C54 C49 C48 119.6(10) . .
C49 C50 H50 120.2 . .
C51 C50 C49 119.6(11) . .
C51 C50 H50 120.2 . .
C50 C51 H51 119.2 . .
C52 C51 C50 121.5(11) . .
C52 C51 H51 119.2 . .
C51 C52 C55 121.6(9) . .
C53 C52 C51 119.6(10) . .
C53 C52 C55 118.8(10) . .
C52 C53 H53 119.8 . .
C52 C53 C54 120.4(11) . .
C54 C53 H53 119.8 . .
C49 C54 H54 120.0 . .
C53 C54 C49 120.0(9) . .
C53 C54 H54 120.0 . .
N7 C55 C52 110.0(6) . .
N7 C55 H55A 109.7 . .
N7 C55 H55B 109.7 . .
C52 C55 H55A 109.7 . .
C52 C55 H55B 109.7 . .
H55A C55 H55B 108.2 . .
N7 C56 H56 119.7 . .
N7 C56 C57 120.6(8) . .
C57 C56 H56 119.7 . .
C56 C57 H57 119.5 . .
C56 C57 C58 120.9(9) . .
C58 C57 H57 119.5 . .
C57 C58 C61 118.8(8) . .
C59 C58 C57 116.9(8) . .
C59 C58 C61 124.3(7) . .
C58 C59 H59 120.1 . .
C60 C59 C58 119.8(7) . .
C60 C59 H59 120.1 . .
N7 C60 C59 120.6(6) . .
N7 C60 H60 119.7 . .
C59 C60 H60 119.7 . .
C62 C61 C58 125.5(5) . .
C62 C61 C65 116.7(4) . .
C62 C61 C58A 111.6(10) . .
C65 C61 C58 117.4(5) . .
C65 C61 C58A 130.9(11) . .
C58A C61 C58 19.9(8) . .
C61 C62 H62 119.4 . .
C63 C62 C61 121.2(4) . .
C63 C62 H62 119.4 . .
N8 C63 C62 120.1(4) . .
N8 C63 H63 119.9 . .
C62 C63 H63 119.9 . .
N8 C64 H64 119.6 . .
N8 C64 C65 120.8(4) . .
C65 C64 H64 119.6 . .
C61 C65 H65 119.9 . .
C64 C65 C61 120.3(4) . .
C64 C65 H65 119.9 . .
N8 C66 C31 108.9(3) . .
N8 C66 H66A 109.9 . .
N8 C66 H66B 109.9 . .
C31 C66 H66A 109.9 . .
C31 C66 H66B 109.9 . .
H66A C66 H66B 108.3 . .
C67 O1 C77 119.9(4) . .
C78 O2 C79 112.3(4) . .
C80 O3 C81 110.4(4) . .
C83 O4 C82 116.4(4) . .
C84 O5 C85 112.6(4) . .
C87 O6 C86 114.7(4) . .
C89 O7 C88 117.8(3) . .
C98 O8 C99 132.4(6) . .
C98 O8 C99A 103.6(7) . .
C99 O8 C99A 47.9(6) . .
C101 O9 C100 112.3(5) . .
C102 O10 C103 117.5(5) . .
C105 O11 C104 117.7(6) . .
C106 O12 C206 41.3(9) . .
C107 O12 C106 108.5(6) . .
C107 O12 C206 131.3(9) . .
C108 O13 C109 114.5(5) . .
C76 O14 C110 118.3(3) . .
O1 C67 C72 113.6(4) . .
C68 C67 O1 126.0(4) . .
C68 C67 C72 120.4(4) . .
C67 C68 H68 120.0 . .
C67 C68 C69 119.9(4) . .
C69 C68 H68 120.0 . .
C68 C69 H69 119.3 . .
C70 C69 C68 121.5(4) . .
C70 C69 H69 119.3 . .
C69 C70 H70 120.6 . .
C69 C70 C71 118.9(4) . .
C71 C70 H70 120.6 . .
C70 C71 C72 119.7(4) . .
C70 C71 C76 122.2(4) . .
C72 C71 C76 118.1(4) . .
C67 C72 C71 119.6(4) . .
C67 C72 C73 121.1(4) . .
C71 C72 C73 119.3(4) . .
C72 C73 H73 119.8 . .
C74 C73 C72 120.4(4) . .
C74 C73 H73 119.8 . .
C73 C74 H74 119.3 . .
C73 C74 C75 121.4(4) . .
C75 C74 H74 119.3 . .
C74 C75 H75 120.2 . .
C76 C75 C74 119.5(4) . .
C76 C75 H75 120.2 . .
O14 C76 C71 114.7(3) . .
O14 C76 C75 124.2(4) . .
C75 C76 C71 121.1(4) . .
O1 C77 H77A 108.8 . .
O1 C77 H77B 108.8 . .
O1 C77 C78 113.6(5) . .
H77A C77 H77B 107.7 . .
C78 C77 H77A 108.8 . .
C78 C77 H77B 108.8 . .
O2 C78 C77 111.0(4) . .
O2 C78 H78A 109.4 . .
O2 C78 H78B 109.4 . .
C77 C78 H78A 109.4 . .
C77 C78 H78B 109.4 . .
H78A C78 H78B 108.0 . .
O2 C79 H79A 109.5 . .
O2 C79 H79B 109.5 . .
O2 C79 C80 110.6(4) . .
H79A C79 H79B 108.1 . .
C80 C79 H79A 109.5 . .
C80 C79 H79B 109.5 . .
O3 C80 C79 113.0(5) . .
O3 C80 H80A 109.0 . .
O3 C80 H80B 109.0 . .
C79 C80 H80A 109.0 . .
C79 C80 H80B 109.0 . .
H80A C80 H80B 107.8 . .
O3 C81 H81A 109.7 . .
O3 C81 H81B 109.7 . .
O3 C81 C82 110.0(5) . .
H81A C81 H81B 108.2 . .
C82 C81 H81A 109.7 . .
C82 C81 H81B 109.7 . .
O4 C82 C81 114.9(4) . .
O4 C82 H82A 108.5 . .
O4 C82 H82B 108.5 . .
C81 C82 H82A 108.5 . .
C81 C82 H82B 108.5 . .
H82A C82 H82B 107.5 . .
O4 C83 H83A 108.7 . .
O4 C83 H83B 108.7 . .
O4 C83 C84 114.1(4) . .
H83A C83 H83B 107.6 . .
C84 C83 H83A 108.7 . .
C84 C83 H83B 108.7 . .
O5 C84 C83 109.9(4) . .
O5 C84 H84A 109.7 . .
O5 C84 H84B 109.7 . .
C83 C84 H84A 109.7 . .
C83 C84 H84B 109.7 . .
H84A C84 H84B 108.2 . .
O5 C85 H85A 108.7 . .
O5 C85 H85B 108.7 . .
O5 C85 C86 114.3(4) . .
H85A C85 H85B 107.6 . .
C86 C85 H85A 108.7 . .
C86 C85 H85B 108.7 . .
O6 C86 C85 110.3(4) . .
O6 C86 H86A 109.6 . .
O6 C86 H86B 109.6 . .
C85 C86 H86A 109.6 . .
C85 C86 H86B 109.6 . .
H86A C86 H86B 108.1 . .
O6 C87 H87A 109.2 . .
O6 C87 H87B 109.2 . .
O6 C87 C88 112.1(4) . .
H87A C87 H87B 107.9 . .
C88 C87 H87A 109.2 . .
C88 C87 H87B 109.2 . .
O7 C88 C87 107.0(4) . .
O7 C88 H88A 110.3 . .
O7 C88 H88B 110.3 . .
C87 C88 H88A 110.3 . .
C87 C88 H88B 110.3 . .
H88A C88 H88B 108.6 . .
O7 C89 C90 124.4(4) . .
O7 C89 C94 115.1(4) . .
C90 C89 C94 120.5(4) . .
C89 C90 H90 120.8 . .
C89 C90 C91 118.3(4) . .
C91 C90 H90 120.8 . .
C90 C91 H91 119.3 . .
C92 C91 C90 121.5(4) . .
C92 C91 H91 119.3 . .
C91 C92 H92 119.7 . .
C91 C92 C93 120.6(4) . .
C93 C92 H92 119.7 . .
C92 C93 C94 120.1(5) . .
C92 C93 C98 121.1(5) . .
C94 C93 C98 118.8(5) . .
C93 C94 C89 118.9(4) . .
C93 C94 C95 119.8(5) . .
C95 C94 C89 121.3(4) . .
C94 C95 H95 120.8 . .
C96 C95 C94 118.4(5) . .
C96 C95 H95 120.8 . .
C95 C96 H96 118.9 . .
C95 C96 C97 122.2(6) . .
C97 C96 H96 118.9 . .
C96 C97 H97 119.7 . .
C98 C97 C96 120.6(6) . .
C98 C97 H97 119.7 . .
O8 C98 C93 115.1(6) . .
O8 C98 C97 124.6(6) . .
C97 C98 C93 120.3(6) . .
O8 C99 H99A 110.1 . .
O8 C99 H99B 110.1 . .
O8 C99 C100 107.9(9) . .
H99A C99 H99B 108.4 . .
C100 C99 H99A 110.1 . .
C100 C99 H99B 110.1 . .
O8 C99A H99C 111.3 . .
O8 C99A H99D 111.3 . .
H99C C99A H99D 109.2 . .
C100 C99A O8 102.1(8) . .
C100 C99A H99C 111.3 . .
C100 C99A H99D 111.3 . .
O9 C100 C99 114.2(6) . .
O9 C100 H10A 108.7 . .
O9 C100 H10B 108.7 . .
O9 C100 H10C 104.7 . .
O9 C100 H10D 104.7 . .
C99 C100 H10A 108.7 . .
C99 C100 H10B 108.7 . .
C99 C100 H10C 139.3 . .
C99 C100 H10D 54.0 . .
C99A C100 O9 130.4(9) . .
C99A C100 C99 58.1(8) . .
C99A C100 H10A 120.2 . .
C99A C100 H10B 50.6 . .
C99A C100 H10C 104.7 . .
C99A C100 H10D 104.7 . .
H10A C100 H10B 107.6 . .
H10A C100 H10C 44.2 . .
H10A C100 H10D 61.9 . .
H10B C100 H10C 67.5 . .
H10B C100 H10D 146.6 . .
H10C C100 H10D 105.7 . .
O9 C101 H10E 109.0 . .
O9 C101 H10F 109.0 . .
H10E C101 H10F 107.8 . .
C102 C101 O9 113.0(5) . .
C102 C101 H10E 109.0 . .
C102 C101 H10F 109.0 . .
O10 C102 H10G 107.8 . .
O10 C102 H10H 107.8 . .
C101 C102 O10 117.9(6) . .
C101 C102 H10G 107.8 . .
C101 C102 H10H 107.8 . .
H10G C102 H10H 107.2 . .
O10 C103 H10I 109.2 . .
O10 C103 H10J 109.2 . .
O10 C103 C104 112.0(5) . .
H10I C103 H10J 107.9 . .
C104 C103 H10I 109.2 . .
C104 C103 H10J 109.2 . .
O11 C104 C103 117.8(5) . .
O11 C104 H10K 107.8 . .
O11 C104 H10L 107.8 . .
C103 C104 H10K 107.8 . .
C103 C104 H10L 107.8 . .
H10K C104 H10L 107.2 . .
O11 C105 H10M 107.9 . .
O11 C105 H10N 107.9 . .
O11 C105 H10O 105.1 . .
O11 C105 H10P 105.1 . .
O11 C105 C106 117.5(7) . .
H10M C105 H10N 107.2 . .
H10M C105 H10O 54.8 . .
H10M C105 H10P 51.8 . .
H10N C105 H10O 55.7 . .
H10N C105 H10P 145.5 . .
H10O C105 H10P 105.9 . .
C106 C105 H10M 107.9 . .
C106 C105 H10N 107.9 . .
C106 C105 H10O 137.5 . .
C106 C105 H10P 63.9 . .
C206 C105 O11 128.9(13) . .
C206 C105 H10M 123.1 . .
C206 C105 H10N 60.4 . .
C206 C105 H10O 105.1 . .
C206 C105 H10P 105.1 . .
C206 C105 C106 47.6(14) . .
O12 C106 C105 108.3(8) . .
O12 C106 H10Q 110.0 . .
O12 C106 H10R 110.0 . .
C105 C106 H10Q 110.0 . .
C105 C106 H10R 110.0 . .
H10Q C106 H10R 108.4 . .
O12 C206 H20A 106.8 . .
O12 C206 H20B 106.8 . .
C105 C206 O12 122.1(18) . .
C105 C206 H20A 106.8 . .
C105 C206 H20B 106.8 . .
H20A C206 H20B 106.6 . .
O12 C107 H10S 107.2 . .
O12 C107 H10T 107.2 . .
O12 C107 C108 120.4(6) . .
H10S C107 H10T 106.8 . .
C108 C107 H10S 107.2 . .
C108 C107 H10T 107.2 . .
O13 C108 C107 107.9(6) . .
O13 C108 H10U 110.1 . .
O13 C108 H10V 110.1 . .
C107 C108 H10U 110.1 . .
C107 C108 H10V 110.1 . .
H10U C108 H10V 108.4 . .
O13 C109 H10W 109.8 . .
O13 C109 H10X 109.8 . .
O13 C109 C110 109.5(5) . .
H10W C109 H10X 108.2 . .
C110 C109 H10W 109.8 . .
C110 C109 H10X 109.8 . .
O14 C110 C109 108.4(4) . .
O14 C110 H11C 110.0 . .
O14 C110 H11D 110.0 . .
C109 C110 H11C 110.0 . .
C109 C110 H11D 110.0 . .
H11C C110 H11D 108.4 . .
F1 P1 F5 88.93(18) . .
F2 P1 F1 88.79(19) . .
F2 P1 F5 89.04(19) . .
F3 P1 F1 178.9(2) . .
F3 P1 F2 90.6(2) . .
F3 P1 F4 90.6(2) . .
F3 P1 F5 90.14(18) . .
F3 P1 F6 90.42(19) . .
F4 P1 F1 90.1(2) . .
F4 P1 F2 178.3(2) . .
F4 P1 F5 89.7(2) . .
F4 P1 F6 90.2(2) . .
F6 P1 F1 90.50(19) . .
F6 P1 F2 90.97(19) . .
F6 P1 F5 179.4(2) . .
F7 P2 F10 88.41(19) . .
F8 P2 F7 89.27(18) . .
F8 P2 F9 90.9(2) . .
F8 P2 F10 177.6(2) . .
F8 P2 F12 90.4(2) . .
F9 P2 F7 179.8(3) . .
F9 P2 F10 91.4(2) . .
F11 P2 F7 90.2(2) . .
F11 P2 F8 92.7(3) . .
F11 P2 F9 89.8(2) . .
F11 P2 F10 87.8(3) . .
F11 P2 F12 176.8(3) . .
F12 P2 F7 89.55(19) . .
F12 P2 F9 90.3(2) . .
F12 P2 F10 89.0(2) . .
F13 P3 F16 89.8(2) . .
F14 P3 F13 90.0(2) . .
F14 P3 F16 178.9(2) . .
F15 P3 F13 175.1(3) . .
F15 P3 F14 90.12(18) . .
F15 P3 F16 90.06(19) . .
F15 P3 F18 89.0(3) . .
F17 P3 F13 93.0(3) . .
F17 P3 F14 90.1(2) . .
F17 P3 F15 91.8(3) . .
F17 P3 F16 91.0(2) . .
F17 P3 F18 179.1(4) . .
F18 P3 F13 86.1(3) . .
F18 P3 F14 89.9(2) . .
F18 P3 F16 89.1(2) . .
F19 P4 F20 90.4(4) . .
F19 P4 F22 88.6(4) . .
F19 P4 F24 88.9(4) . .
F20 P4 F22 176.5(5) . .
F20 P4 F24 89.6(4) . .
F21 P4 F19 177.7(5) . .
F21 P4 F20 91.1(5) . .
F21 P4 F22 89.9(5) . .
F21 P4 F24 89.4(4) . .
F23 P4 F19 90.5(4) . .
F23 P4 F20 92.8(4) . .
F23 P4 F21 91.1(4) . .
F23 P4 F22 90.6(5) . .
F23 P4 F24 177.5(5) . .
F24 P4 F22 87.0(4) . .
F19A P4A F20A 86.5(7) . .
F19A P4A F22A 91.7(7) . .
F19A P4A F23A 87.8(8) . .
F21A P4A F19A 175.9(10) . .
F21A P4A F20A 91.1(9) . .
F21A P4A F22A 90.8(9) . .
F21A P4A F23A 88.8(9) . .
F21A P4A F24A 92.0(9) . .
F22A P4A F20A 177.6(9) . .
F22A P4A F23A 92.7(7) . .
F23A P4A F20A 88.8(9) . .
F24A P4A F19A 91.3(9) . .
F24A P4A F20A 89.6(9) . .
F24A P4A F22A 88.9(7) . .
F24A P4A F23A 178.3(8) . .
F25 P5 F26 89.0(4) . .
F25 P5 F27 177.4(5) . .
F25 P5 F29 89.3(6) . .
F25 P5 F30 89.3(6) . .
F25 P5 F26A 60.5(6) . .
F25 P5 F29A 95.6(10) . .
F26 P5 F29 91.0(6) . .
F26 P5 F30 89.1(6) . .
F26 P5 F26A 30.9(5) . .
F26 P5 F29A 96.2(10) . .
F27 P5 F26 91.4(5) . .
F27 P5 F29 93.3(7) . .
F27 P5 F30 88.2(7) . .
F27 P5 F26A 120.5(7) . .
F27 P5 F29A 86.9(11) . .
F28 P5 F25 89.6(5) . .
F28 P5 F26 177.0(5) . .
F28 P5 F27 89.8(5) . .
F28 P5 F29 91.6(6) . .
F28 P5 F30 88.2(6) . .
F28 P5 F26A 148.6(7) . .
F28 P5 F29A 86.6(10) . .
F29 P5 F30 178.5(9) . .
F29 P5 F29A 8.2(14) . .
F30 P5 F29A 172.8(11) . .
F27A P5 F25 149.8(6) . .
F27A P5 F26 60.8(6) . .
F27A P5 F27 30.9(5) . .
F27A P5 F28 120.6(6) . .
F27A P5 F29 89.2(9) . .
F27A P5 F30 92.1(9) . .
F27A P5 F26A 89.6(7) . .
F27A P5 F29A 86.3(11) . .
F28A P5 F25 120.5(6) . .
F28A P5 F26 149.9(6) . .
F28A P5 F27 58.9(6) . .
F28A P5 F28 31.1(5) . .
F28A P5 F29 95.1(8) . .
F28A P5 F30 85.5(8) . .
F28A P5 F27A 89.7(6) . .
F28A P5 F26A 174.7(7) . .
F28A P5 F29A 87.5(9) . .
F25A P5 F25 31.6(6) . .
F25A P5 F26 119.8(7) . .
F25A P5 F27 148.4(7) . .
F25A P5 F28 59.2(6) . .
F25A P5 F29 82.4(9) . .
F25A P5 F30 96.2(9) . .
F25A P5 F27A 171.6(8) . .
F25A P5 F28A 90.2(7) . .
F25A P5 F26A 89.7(7) . .
F25A P5 F29A 85.3(10) . .
F26A P5 F29 79.6(7) . .
F26A P5 F30 99.8(8) . .
F26A P5 F29A 87.2(9) . .
F30A P5 F25 83.4(11) . .
F30A P5 F26 82.3(10) . .
F30A P5 F27 94.1(12) . .
F30A P5 F28 94.9(10) . .
F30A P5 F29 170.2(11) . .
F30A P5 F30 8.9(15) . .
F30A P5 F27A 93.8(11) . .
F30A P5 F28A 94.2(10) . .
F30A P5 F25A 94.6(11) . .
F30A P5 F26A 91.1(9) . .
F30A P5 F29A 178.3(13) . .
F31 P6 F34 80.7(7) . .
F31 P6 F32A 114.7(5) . .
F32 P6 F31 93.3(7) . .
F32 P6 F33 99.2(8) . .
F32 P6 F34 173.6(9) . .
F32 P6 F35 92.5(8) . .
F32 P6 F36 96.6(7) . .
F32 P6 F31A 54.5(6) . .
F32 P6 F32A 41.7(6) . .
F32 P6 F33A 119.3(7) . .
F32 P6 F34A 140.7(7) . .
F32 P6 F35A 108.1(6) . .
F32 P6 F36A 64.3(5) . .
F33 P6 F31 167.5(8) . .
F33 P6 F34 86.8(8) . .
F33 P6 F35 92.8(8) . .
F33 P6 F36 92.3(7) . .
F33 P6 F31A 151.9(7) . .
F33 P6 F32A 76.1(8) . .
F33 P6 F33A 23.8(7) . .
F33 P6 F35A 107.4(7) . .
F33 P6 F36A 65.1(7) . .
F34 P6 F32A 143.2(6) . .
F35 P6 F31 87.9(7) . .
F35 P6 F34 89.4(7) . .
F35 P6 F36 168.8(7) . .
F35 P6 F32A 59.8(6) . .
F35 P6 F33A 79.9(7) . .
F35 P6 F35A 24.0(6) . .
F35 P6 F36A 142.8(6) . .
F36 P6 F31 85.0(5) . .
F36 P6 F34 80.9(6) . .
F36 P6 F32A 131.3(6) . .
F31A P6 F31 39.8(5) . .
F31A P6 F34 119.2(7) . .
F31A P6 F35 97.8(7) . .
F31A P6 F36 82.2(5) . .
F31A P6 F32A 86.8(5) . .
F31A P6 F33A 173.5(6) . .
F31A P6 F35A 92.0(5) . .
F31A P6 F36A 91.6(5) . .
F33A P6 F31 145.4(7) . .
F33A P6 F34 67.0(7) . .
F33A P6 F36 101.3(5) . .
F33A P6 F32A 86.8(5) . .
F33A P6 F36A 86.8(4) . .
F34A P6 F31 68.0(5) . .
F34A P6 F33 101.1(7) . .
F34A P6 F34 34.6(5) . .
F34A P6 F35 119.6(7) . .
F34A P6 F36 49.4(5) . .
F34A P6 F31A 96.2(5) . .
F34A P6 F32A 177.0(4) . .
F34A P6 F33A 90.2(5) . .
F34A P6 F35A 97.4(5) . .
F34A P6 F36A 94.8(4) . .
F35A P6 F31 69.4(6) . .
F35A P6 F34 71.8(5) . .
F35A P6 F36 144.9(6) . .
F35A P6 F32A 82.5(4) . .
F35A P6 F33A 88.2(5) . .
F35A P6 F36A 166.9(5) . .
F36A P6 F31 120.3(6) . .
F36A P6 F34 117.0(5) . .
F36A P6 F36 48.2(5) . .
F36A P6 F32A 85.1(4) . .
F37 P7 F38 88.8(5) . .
F37 P7 F39 175.7(5) . .
F37 P7 F41 90.9(4) . .
F37 P7 F42 89.3(4) . .
F38 P7 F41 89.5(4) . .
F39 P7 F38 86.9(5) . .
F39 P7 F41 89.3(4) . .
F39 P7 F42 90.4(3) . .
F40 P7 F37 92.4(4) . .
F40 P7 F38 178.8(5) . .
F40 P7 F39 91.9(5) . .
F40 P7 F41 90.7(4) . .
F40 P7 F42 89.6(4) . .
F42 P7 F38 90.2(4) . .
F42 P7 F41 179.6(5) . .
F37A P7A F41A 88.0(9) . .
F38A P7A F37A 88.1(8) . .
F38A P7A F39A 89.1(8) . .
F38A P7A F40A 177.5(8) . .
F38A P7A F41A 89.4(8) . .
F38A P7A F42A 92.2(6) . .
F39A P7A F37A 176.2(9) . .
F39A P7A F41A 89.4(9) . .
F40A P7A F37A 89.9(9) . .
F40A P7A F39A 92.9(9) . .
F40A P7A F41A 89.0(8) . .
F42A P7A F37A 92.9(8) . .
F42A P7A F39A 89.8(7) . .
F42A P7A F40A 89.4(6) . .
F42A P7A F41A 178.2(10) . .
F43 P8 F43 179.995(2) 3_777 .
F43 P8 F44 89.1(3) 3_777 .
F43 P8 F44 90.9(3) . .
F43 P8 F44 89.1(3) . 3_777
F43 P8 F44 90.9(3) 3_777 3_777
F43 P8 F45 90.1(3) . .
F43 P8 F45 89.9(3) 3_777 .
F43 P8 F45 89.9(3) . 3_777
F43 P8 F45 90.1(3) 3_777 3_777
F44 P8 F44 180.00(5) . 3_777
F44 P8 F45 89.8(3) 3_777 .
F44 P8 F45 90.2(3) . .
F44 P8 F45 89.8(3) . 3_777
F44 P8 F45 90.2(3) 3_777 3_777
F45 P8 F45 179.997(3) . 3_777
F46 P9 F46 179.999(1) 3_767 .
F46 P9 F47 88.5(2) . .
F46 P9 F47 91.5(2) 3_767 .
F46 P9 F47 88.5(2) 3_767 3_767
F46 P9 F47 91.5(2) . 3_767
F46 P9 F48 90.5(2) 3_767 .
F46 P9 F48 89.5(2) . .
F46 P9 F48 90.5(2) . 3_767
F46 P9 F48 89.5(2) 3_767 3_767
F47 P9 F47 180.00(12) 3_767 .
F48 P9 F47 89.9(2) . 3_767
F48 P9 F47 90.1(2) 3_767 3_767
F48 P9 F47 89.9(2) 3_767 .
F48 P9 F47 90.1(2) . .
F48 P9 F48 180.0(2) 3_767 .
C45A N6A C48A 119(2) . .
C46A N6A C45A 121.4(18) . .
C46A N6A C48A 120.0(19) . .
C56A N7A C55A 121(2) . .
C56A N7A C60A 124(2) . .
C60A N7A C55A 115(2) . .
C40 C43A C44A 122(3) . .
C40 C43A C47A 134(3) . .
C44A C43A C47A 104(2) . .
C43A C44A H44A 117.0 . .
C45A C44A C43A 126(3) . .
C45A C44A H44A 117.0 . .
N6A C45A C44A 121(3) . .
N6A C45A H45A 119.4 . .
C44A C45A H45A 119.4 . .
N6A C46A H46A 119.7 . .
N6A C46A C47A 120.5(18) . .
C47A C46A H46A 119.7 . .
C43A C47A H47A 116.5 . .
C46A C47A C43A 127(2) . .
C46A C47A H47A 116.5 . .
N6A C48A H48C 110.0 . .
N6A C48A H48D 110.0 . .
N6A C48A C49A 109(3) . .
H48C C48A H48D 108.3 . .
C49A C48A H48C 110.0 . .
C49A C48A H48D 110.0 . .
C50A C49A C48A 122(3) . .
C54A C49A C48A 116(4) . .
C54A C49A C50A 120(3) . .
C49A C50A H50A 119.4 . .
C51A C50A C49A 121(3) . .
C51A C50A H50A 119.4 . .
C50A C51A H51A 118.7 . .
C50A C51A C52A 123(3) . .
C52A C51A H51A 118.7 . .
C51A C52A C55A 121(3) . .
C53A C52A C51A 117(3) . .
C53A C52A C55A 121(3) . .
C52A C53A H53A 118.3 . .
C52A C53A C54A 123(3) . .
C54A C53A H53A 118.3 . .
C49A C54A C53A 116(4) . .
C49A C54A H54A 122.2 . .
C53A C54A H54A 122.2 . .
N7A C55A H55C 110.1 . .
N7A C55A H55D 110.1 . .
C52A C55A N7A 107.9(18) . .
C52A C55A H55C 110.1 . .
C52A C55A H55D 110.1 . .
H55C C55A H55D 108.4 . .
N7A C56A H56A 120.1 . .
N7A C56A C57A 120(3) . .
C57A C56A H56A 120.1 . .
C56A C57A H57A 120.5 . .
C58A C57A C56A 119(3) . .
C58A C57A H57A 120.5 . .
C57A C58A C61 122(2) . .
C59A C58A C61 118(2) . .
C59A C58A C57A 120(3) . .
C58A C59A H59A 119.7 . .
C58A C59A C60A 121(2) . .
C60A C59A H59A 119.7 . .
N7A C60A C59A 115.5(19) . .
N7A C60A H60A 122.2 . .
C59A C60A H60A 122.2 . .

loop_
_geom_bond_atom_site_label_1
_geom_bond_atom_site_label_2
_geom_bond_distance
_geom_bond_site_symmetry_2
N1 C1 1.343(5) .
N1 C5 1.322(6) .
N1 C36 1.487(5) .
N2 C8 1.352(6) .
N2 C9 1.340(6) .
N2 C11 1.500(5) .
N3 C18 1.512(5) .
N3 C19 1.340(6) .
N3 C23 1.341(6) .
N4 C26 1.334(6) .
N4 C27 1.345(6) .
N4 C29 1.504(5) .
N5 C37 1.502(6) .
N5 C38 1.338(6) .
N5 C42 1.346(7) .
N6 C45 1.334(10) .
N6 C46 1.354(9) .
N6 C48 1.508(8) .
N7 C55 1.506(9) .
N7 C56 1.343(11) .
N7 C60 1.354(8) .
N8 C63 1.347(5) .
N8 C64 1.341(5) .
N8 C66 1.502(5) .
C1 H1 0.9500 .
C1 C2 1.369(6) .
C2 H2 0.9500 .
C2 C3 1.397(6) .
C3 C4 1.392(6) .
C3 C6 1.480(5) .
C4 H4 0.9500 .
C4 C5 1.383(6) .
C5 H5 0.9500 .
C6 C7 1.395(6) .
C6 C10 1.399(6) .
C7 H7 0.9500 .
C7 C8 1.371(6) .
C8 H8 0.9500 .
C9 H9 0.9500 .
C9 C10 1.374(6) .
C10 H10 0.9500 .
C11 H11A 0.9900 .
C11 H11B 0.9900 .
C11 C12 1.518(6) .
C12 C13 1.393(7) .
C12 C17 1.401(6) .
C13 H13 0.9500 .
C13 C14 1.384(7) .
C14 H14 0.9500 .
C14 C15 1.407(6) .
C15 C16 1.378(6) .
C15 C18 1.502(6) .
C16 H16 0.9500 .
C16 C17 1.404(6) .
C17 H17 0.9500 .
C18 H18A 0.9900 .
C18 H18B 0.9900 .
C19 H19 0.9500 .
C19 C20 1.374(6) .
C20 H20 0.9500 .
C20 C21 1.383(6) .
C21 C22 1.397(6) .
C21 C24 1.492(6) .
C22 H22 0.9500 .
C22 C23 1.382(6) .
C23 H23 0.9500 .
C24 C25 1.397(6) .
C24 C28 1.399(6) .
C25 H25 0.9500 .
C25 C26 1.376(6) .
C26 H26 0.9500 .
C27 H27 0.9500 .
C27 C28 1.369(6) .
C28 H28 0.9500 .
C29 H29A 0.9900 .
C29 H29B 0.9900 .
C29 C30 1.507(6) .
C30 C31 1.401(6) .
C30 C35 1.411(6) .
C31 C32 1.395(6) .
C31 C66 1.530(6) .
C32 H32 0.9500 .
C32 C33 1.383(6) .
C33 C34 1.393(6) .
C33 C36 1.514(6) .
C34 C35 1.379(6) .
C34 C37 1.535(6) .
C35 H35 0.9500 .
C36 H36A 0.9900 .
C36 H36B 0.9900 .
C37 H37A 0.9900 .
C37 H37B 0.9900 .
C38 H38 0.9500 .
C38 C39 1.368(6) .
C39 H39 0.9500 .
C39 C40 1.383(7) .
C40 C41 1.408(7) .
C40 C43 1.450(8) .
C40 C43A 1.514(18) .
C41 H41 0.9500 .
C41 C42 1.365(8) .
C42 H42 0.9500 .
C43 C44 1.408(15) .
C43 C47 1.369(11) .
C44 H44 0.9500 .
C44 C45 1.342(15) .
C45 H45 0.9500 .
C46 H46 0.9500 .
C46 C47 1.374(11) .
C47 H47 0.9500 .
C48 H48A 0.9900 .
C48 H48B 0.9900 .
C48 C49 1.491(12) .
C49 C50 1.395(15) .
C49 C54 1.403(15) .
C50 H50 0.9500 .
C50 C51 1.378(13) .
C51 H51 0.9500 .
C51 C52 1.370(16) .
C52 C53 1.367(16) .
C52 C55 1.512(11) .
C53 H53 0.9500 .
C53 C54 1.391(13) .
C54 H54 0.9500 .
C55 H55A 0.9900 .
C55 H55B 0.9900 .
C56 H56 0.9500 .
C56 C57 1.347(14) .
C57 H57 0.9500 .
C57 C58 1.422(15) .
C58 C59 1.389(12) .
C58 C61 1.522(10) .
C59 H59 0.9500 .
C59 C60 1.381(8) .
C60 H60 0.9500 .
C61 C62 1.390(7) .
C61 C65 1.398(6) .
C61 C58A 1.46(3) .
C62 H62 0.9500 .
C62 C63 1.362(6) .
C63 H63 0.9500 .
C64 H64 0.9500 .
C64 C65 1.367(6) .
C65 H65 0.9500 .
C66 H66A 0.9900 .
C66 H66B 0.9900 .
O1 C67 1.384(5) .
O1 C77 1.424(6) .
O2 C78 1.441(7) .
O2 C79 1.443(6) .
O3 C80 1.412(6) .
O3 C81 1.420(7) .
O4 C82 1.422(6) .
O4 C83 1.407(6) .
O5 C84 1.415(6) .
O5 C85 1.437(6) .
O6 C86 1.428(6) .
O6 C87 1.407(6) .
O7 C88 1.450(6) .
O7 C89 1.354(5) .
O8 C98 1.333(8) .
O8 C99 1.377(10) .
O8 C99A 1.712(12) .
O9 C100 1.381(8) .
O9 C101 1.380(7) .
O10 C102 1.378(8) .
O10 C103 1.408(7) .
O11 C104 1.434(7) .
O11 C105 1.357(8) .
O12 C106 1.434(10) .
O12 C206 1.63(2) .
O12 C107 1.364(8) .
O13 C108 1.420(7) .
O13 C109 1.427(7) .
O14 C76 1.365(5) .
O14 C110 1.445(5) .
C67 C68 1.366(7) .
C67 C72 1.407(6) .
C68 H68 0.9500 .
C68 C69 1.412(7) .
C69 H69 0.9500 .
C69 C70 1.384(6) .
C70 H70 0.9500 .
C70 C71 1.409(6) .
C71 C72 1.424(6) .
C71 C76 1.435(6) .
C72 C73 1.424(6) .
C73 H73 0.9500 .
C73 C74 1.357(6) .
C74 H74 0.9500 .
C74 C75 1.416(6) .
C75 H75 0.9500 .
C75 C76 1.370(6) .
C77 H77A 0.9900 .
C77 H77B 0.9900 .
C77 C78 1.465(8) .
C78 H78A 0.9900 .
C78 H78B 0.9900 .
C79 H79A 0.9900 .
C79 H79B 0.9900 .
C79 C80 1.480(9) .
C80 H80A 0.9900 .
C80 H80B 0.9900 .
C81 H81A 0.9900 .
C81 H81B 0.9900 .
C81 C82 1.503(8) .
C82 H82A 0.9900 .
C82 H82B 0.9900 .
C83 H83A 0.9900 .
C83 H83B 0.9900 .
C83 C84 1.522(7) .
C84 H84A 0.9900 .
C84 H84B 0.9900 .
C85 H85A 0.9900 .
C85 H85B 0.9900 .
C85 C86 1.509(7) .
C86 H86A 0.9900 .
C86 H86B 0.9900 .
C87 H87A 0.9900 .
C87 H87B 0.9900 .
C87 C88 1.483(7) .
C88 H88A 0.9900 .
C88 H88B 0.9900 .
C89 C90 1.375(6) .
C89 C94 1.433(7) .
C90 H90 0.9500 .
C90 C91 1.428(6) .
C91 H91 0.9500 .
C91 C92 1.368(7) .
C92 H92 0.9500 .
C92 C93 1.376(7) .
C93 C94 1.413(7) .
C93 C98 1.433(8) .
C94 C95 1.414(7) .
C95 H95 0.9500 .
C95 C96 1.377(8) .
C96 H96 0.9500 .
C96 C97 1.390(10) .
C97 H97 0.9500 .
C97 C98 1.340(11) .
C99 H99A 0.9900 .
C99 H99B 0.9900 .
C99 C100 1.435(14) .
C99A H99C 0.9900 .
C99A H99D 0.9900 .
C99A C100 1.181(13) .
C100 H10A 0.9900 .
C100 H10B 0.9900 .
C100 H10C 0.9900 .
C100 H10D 0.9900 .
C101 H10E 0.9900 .
C101 H10F 0.9900 .
C101 C102 1.368(9) .
C102 H10G 0.9900 .
C102 H10H 0.9900 .
C103 H10I 0.9900 .
C103 H10J 0.9900 .
C103 C104 1.436(9) .
C104 H10K 0.9900 .
C104 H10L 0.9900 .
C105 H10M 0.9900 .
C105 H10N 0.9900 .
C105 H10O 0.9900 .
C105 H10P 0.9900 .
C105 C106 1.478(13) .
C105 C206 1.05(2) .
C106 H10Q 0.9900 .
C106 H10R 0.9900 .
C206 H20A 0.9900 .
C206 H20B 0.9900 .
C107 H10S 0.9900 .
C107 H10T 0.9900 .
C107 C108 1.535(11) .
C108 H10U 0.9900 .
C108 H10V 0.9900 .
C109 H10W 0.9900 .
C109 H10X 0.9900 .
C109 C110 1.470(7) .
C110 H11C 0.9900 .
C110 H11D 0.9900 .
P1 F1 1.600(4) .
P1 F2 1.599(3) .
P1 F3 1.589(4) .
P1 F4 1.591(4) .
P1 F5 1.606(3) .
P1 F6 1.591(3) .
P2 F7 1.604(3) .
P2 F8 1.562(4) .
P2 F9 1.600(3) .
P2 F10 1.620(4) .
P2 F11 1.562(4) .
P2 F12 1.571(3) .
P3 F13 1.601(4) .
P3 F14 1.594(3) .
P3 F15 1.572(4) .
P3 F16 1.604(3) .
P3 F17 1.550(4) .
P3 F18 1.586(4) .
P4 F19 1.586(6) .
P4 F20 1.587(7) .
P4 F21 1.585(6) .
P4 F22 1.605(7) .
P4 F23 1.584(6) .
P4 F24 1.593(6) .
P4A F19A 1.573(10) .
P4A F20A 1.606(11) .
P4A F21A 1.551(11) .
P4A F22A 1.574(10) .
P4A F23A 1.575(11) .
P4A F24A 1.557(10) .
P5 F25 1.575(6) .
P5 F26 1.583(6) .
P5 F27 1.579(7) .
P5 F28 1.574(7) .
P5 F29 1.601(8) .
P5 F30 1.608(8) .
P5 F27A 1.571(10) .
P5 F28A 1.565(9) .
P5 F25A 1.563(10) .
P5 F26A 1.591(9) .
P5 F30A 1.550(12) .
P5 F29A 1.625(12) .
P6 F31 1.636(9) .
P6 F32 1.465(9) .
P6 F33 1.515(11) .
P6 F34 1.666(10) .
P6 F35 1.552(10) .
P6 F36 1.633(8) .
P6 F31A 1.550(6) .
P6 F32A 1.673(7) .
P6 F33A 1.592(7) .
P6 F34A 1.488(7) .
P6 F35A 1.588(7) .
P6 F36A 1.606(6) .
P7 F37 1.580(6) .
P7 F38 1.597(8) .
P7 F39 1.590(6) .
P7 F40 1.559(7) .
P7 F41 1.603(5) .
P7 F42 1.592(5) .
P7A F37A 1.592(11) .
P7A F38A 1.549(10) .
P7A F39A 1.584(11) .
P7A F40A 1.568(10) .
P7A F41A 1.598(10) .
P7A F42A 1.564(10) .
P8 F43 1.581(5) 3_777
P8 F43 1.581(5) .
P8 F44 1.593(5) .
P8 F44 1.593(5) 3_777
P8 F45 1.599(5) .
P8 F45 1.599(5) 3_777
P9 F46 1.579(4) 3_767
P9 F46 1.579(4) .
P9 F47 1.588(4) .
P9 F47 1.588(4) 3_767
P9 F48 1.587(4) .
P9 F48 1.587(4) 3_767
N6A C45A 1.33(3) .
N6A C46A 1.33(3) .
N6A C48A 1.49(4) .
N7A C55A 1.54(3) .
N7A C56A 1.26(4) .
N7A C60A 1.38(3) .
C43A C44A 1.52(5) .
C43A C47A 1.53(4) .
C44A H44A 0.9500 .
C44A C45A 1.39(4) .
C45A H45A 0.9500 .
C46A H46A 0.9500 .
C46A C47A 1.38(3) .
C47A H47A 0.9500 .
C48A H48C 0.9900 .
C48A H48D 0.9900 .
C48A C49A 1.55(4) .
C49A C50A 1.41(5) .
C49A C54A 1.36(5) .
C50A H50A 0.9500 .
C50A C51A 1.32(5) .
C51A H51A 0.9500 .
C51A C52A 1.41(4) .
C52A C53A 1.33(4) .
C52A C55A 1.53(4) .
C53A H53A 0.9500 .
C53A C54A 1.49(5) .
C54A H54A 0.9500 .
C55A H55C 0.9900 .
C55A H55D 0.9900 .
C56A H56A 0.9500 .
C56A C57A 1.39(4) .
C57A H57A 0.9500 .
C57A C58A 1.37(5) .
C58A C59A 1.32(4) .
C59A H59A 0.9500 .
C59A C60A 1.42(3) .
C60A H60A 0.9500 .

loop_
_geom_torsion_atom_site_label_1
_geom_torsion_atom_site_label_2
_geom_torsion_atom_site_label_3
_geom_torsion_atom_site_label_4
_geom_torsion
N1 C1 C2 C3 1.0(6)
N2 C9 C10 C6 -0.3(6)
N2 C11 C12 C13 -85.4(5)
N2 C11 C12 C17 88.7(4)
N3 C19 C20 C21 -1.5(6)
N4 C27 C28 C24 -0.6(6)
N4 C29 C30 C31 -90.7(5)
N4 C29 C30 C35 85.1(4)
N5 C38 C39 C40 -1.0(7)
N6 C46 C47 C43 -0.1(11)
N6 C48 C49 C50 -86.8(11)
N6 C48 C49 C54 86.8(10)
N7 C56 C57 C58 -0.9(15)
N8 C64 C65 C61 -1.2(6)
C1 N1 C5 C4 3.2(7)
C1 N1 C36 C33 -84.3(5)
C1 C2 C3 C4 1.7(6)
C1 C2 C3 C6 -175.9(4)
C2 C3 C4 C5 -2.0(6)
C2 C3 C6 C7 3.2(6)
C2 C3 C6 C10 -178.7(4)
C3 C4 C5 N1 -0.4(7)
C3 C6 C7 C8 175.9(4)
C3 C6 C10 C9 -176.3(4)
C4 C3 C6 C7 -174.3(4)
C4 C3 C6 C10 3.8(6)
C5 N1 C1 C2 -3.6(6)
C5 N1 C36 C33 92.6(5)
C6 C3 C4 C5 175.6(4)
C6 C7 C8 N2 1.2(6)
C7 C6 C10 C9 1.9(6)
C8 N2 C9 C10 -0.9(6)
C8 N2 C11 C12 77.3(5)
C9 N2 C8 C7 0.4(6)
C9 N2 C11 C12 -95.9(5)
C10 C6 C7 C8 -2.3(6)
C11 N2 C8 C7 -172.7(4)
C11 N2 C9 C10 172.1(4)
C11 C12 C13 C14 171.2(4)
C11 C12 C17 C16 -171.1(4)
C12 C13 C14 C15 -0.8(6)
C13 C12 C17 C16 3.1(6)
C13 C14 C15 C16 4.4(6)
C13 C14 C15 C18 -173.7(4)
C14 C15 C16 C17 -4.2(6)
C14 C15 C18 N3 88.2(5)
C15 C16 C17 C12 0.5(6)
C16 C15 C18 N3 -89.8(5)
C17 C12 C13 C14 -2.9(6)
C18 N3 C19 C20 172.5(4)
C18 N3 C23 C22 -172.7(4)
C18 C15 C16 C17 173.8(4)
C19 N3 C18 C15 -83.3(5)
C19 N3 C23 C22 0.6(6)
C19 C20 C21 C22 4.0(6)
C19 C20 C21 C24 -173.0(4)
C20 C21 C22 C23 -4.4(6)
C20 C21 C24 C25 -15.8(6)
C20 C21 C24 C28 159.6(4)
C21 C22 C23 N3 2.1(6)
C21 C24 C25 C26 174.1(4)
C21 C24 C28 C27 -173.4(4)
C22 C21 C24 C25 167.3(4)
C22 C21 C24 C28 -17.3(6)
C23 N3 C18 C15 90.2(5)
C23 N3 C19 C20 -0.9(6)
C24 C21 C22 C23 172.6(4)
C24 C25 C26 N4 -0.8(6)
C25 C24 C28 C27 2.2(6)
C26 N4 C27 C28 -1.8(6)
C26 N4 C29 C30 100.4(5)
C27 N4 C26 C25 2.5(6)
C27 N4 C29 C30 -77.0(5)
C28 C24 C25 C26 -1.5(6)
C29 N4 C26 C25 -174.8(4)
C29 N4 C27 C28 175.6(4)
C29 C30 C31 C32 164.4(4)
C29 C30 C31 C66 -18.4(6)
C29 C30 C35 C34 -170.1(4)
C30 C31 C32 C33 6.2(6)
C30 C31 C66 N8 -95.5(4)
C31 C30 C35 C34 6.1(6)
C31 C32 C33 C34 4.9(6)
C31 C32 C33 C36 -171.7(3)
C32 C31 C66 N8 81.7(4)
C32 C33 C34 C35 -10.3(6)
C32 C33 C34 C37 166.0(4)
C32 C33 C36 N1 88.7(4)
C33 C34 C35 C30 4.9(6)
C33 C34 C37 N5 -88.3(5)
C34 C33 C36 N1 -87.7(5)
C35 C30 C31 C32 -11.4(5)
C35 C30 C31 C66 165.7(3)
C35 C34 C37 N5 88.1(5)
C36 N1 C1 C2 173.4(4)
C36 N1 C5 C4 -173.6(4)
C36 C33 C34 C35 166.0(4)
C36 C33 C34 C37 -17.7(6)
C37 N5 C38 C39 175.8(4)
C37 N5 C42 C41 -175.9(5)
C37 C34 C35 C30 -171.7(4)
C38 N5 C37 C34 -82.3(5)
C38 N5 C42 C41 0.3(8)
C38 C39 C40 C41 2.4(7)
C38 C39 C40 C43 178.8(5)
C38 C39 C40 C43A -159.9(13)
C39 C40 C41 C42 -2.5(8)
C39 C40 C43 C44 11.5(9)
C39 C40 C43 C47 -174.6(6)
C39 C40 C43A C44A -10(3)
C39 C40 C43A C47A -180(2)
C40 C41 C42 N5 1.2(9)
C40 C43 C44 C45 172.8(7)
C40 C43 C47 C46 -172.8(7)
C40 C43A C44A C45A -172(2)
C40 C43A C47A C46A 175(2)
C41 C40 C43 C44 -172.3(6)
C41 C40 C43 C47 1.6(9)
C41 C40 C43A C44A -173(2)
C41 C40 C43A C47A 18(3)
C42 N5 C37 C34 94.0(5)
C42 N5 C38 C39 -0.4(7)
C43 C40 C41 C42 -178.9(6)
C43 C40 C43A C44A 75(5)
C43 C40 C43A C47A -94(6)
C43 C44 C45 N6 0.1(12)
C44 C43 C47 C46 1.2(11)
C45 N6 C46 C47 -1.1(11)
C45 N6 C48 C49 77.8(10)
C46 N6 C45 C44 1.1(11)
C46 N6 C48 C49 -93.2(9)
C47 C43 C44 C45 -1.2(11)
C48 N6 C45 C44 -169.8(7)
C48 N6 C46 C47 169.7(7)
C48 C49 C50 C51 171.6(10)
C48 C49 C54 C53 -170.5(9)
C49 C50 C51 C52 -2.5(15)
C50 C49 C54 C53 3.2(13)
C50 C51 C52 C53 5.8(15)
C50 C51 C52 C55 -171.0(8)
C51 C52 C53 C54 -4.6(14)
C51 C52 C55 N7 85.0(10)
C52 C53 C54 C49 0.0(13)
C53 C52 C55 N7 -91.9(9)
C54 C49 C50 C51 -2.0(14)
C55 N7 C56 C57 172.9(8)
C55 N7 C60 C59 -174.3(6)
C55 C52 C53 C54 172.3(7)
C56 N7 C55 C52 -84.2(9)
C56 N7 C60 C59 0.2(10)
C56 C57 C58 C59 4.7(14)
C56 C57 C58 C61 -176.9(8)
C57 C58 C59 C60 -5.9(12)
C57 C58 C61 C62 -1.4(11)
C57 C58 C61 C65 171.3(7)
C57 C58 C61 C58A -51(4)
C58 C59 C60 N7 3.7(11)
C58 C61 C62 C63 168.9(5)
C58 C61 C65 C64 -169.1(5)
C58 C61 C58A C57A 114(6)
C58 C61 C58A C59A -61(3)
C59 C58 C61 C62 176.9(6)
C59 C58 C61 C65 -10.3(10)
C59 C58 C61 C58A 127(5)
C60 N7 C55 C52 90.4(8)
C60 N7 C56 C57 -1.6(12)
C61 C58 C59 C60 175.7(7)
C61 C62 C63 N8 0.4(7)
C61 C58A C59A C60A 163.2(19)
C62 C61 C65 C64 4.3(6)
C62 C61 C58A C57A -24(3)
C62 C61 C58A C59A 161.4(18)
C63 N8 C64 C65 -2.5(6)
C63 N8 C66 C31 99.5(4)
C64 N8 C63 C62 2.9(6)
C64 N8 C66 C31 -78.3(4)
C65 C61 C62 C63 -3.9(7)
C65 C61 C58A C57A 167(2)
C65 C61 C58A C59A -8(3)
C66 N8 C63 C62 -174.9(4)
C66 N8 C64 C65 175.3(4)
C66 C31 C32 C33 -171.1(3)
O1 C67 C68 C69 178.1(4)
O1 C67 C72 C71 -177.8(3)
O1 C67 C72 C73 4.3(6)
O1 C77 C78 O2 53.9(6)
O2 C79 C80 O3 59.6(6)
O3 C81 C82 O4 57.7(6)
O4 C83 C84 O5 75.5(5)
O5 C85 C86 O6 75.1(5)
O6 C87 C88 O7 68.2(5)
O7 C89 C90 C91 177.4(4)
O7 C89 C94 C93 -178.2(4)
O7 C89 C94 C95 0.6(7)
O8 C99 C100 O9 64.0(11)
O8 C99 C100 C99A -59.9(9)
O8 C99A C100 O9 -53.4(15)
O8 C99A C100 C99 42.6(7)
O9 C101 C102 O10 -52.3(9)
O10 C103 C104 O11 59.5(8)
O11 C105 C106 O12 66.9(10)
O11 C105 C206 O12 -43(3)
O12 C107 C108 O13 67.1(8)
O13 C109 C110 O14 65.7(5)
C67 O1 C77 C78 82.8(6)
C67 C68 C69 C70 -0.7(7)
C67 C72 C73 C74 176.1(4)
C68 C67 C72 C71 1.0(6)
C68 C67 C72 C73 -176.9(4)
C68 C69 C70 C71 1.5(6)
C69 C70 C71 C72 -1.0(6)
C69 C70 C71 C76 177.9(4)
C70 C71 C72 C67 -0.2(6)
C70 C71 C72 C73 177.7(4)
C70 C71 C76 O14 3.9(5)
C70 C71 C76 C75 -175.6(4)
C71 C72 C73 C74 -1.8(6)
C72 C67 C68 C69 -0.5(7)
C72 C71 C76 O14 -177.3(3)
C72 C71 C76 C75 3.3(6)
C72 C73 C74 C75 2.8(6)
C73 C74 C75 C76 -0.7(6)
C74 C75 C76 O14 178.2(4)
C74 C75 C76 C71 -2.3(6)
C76 O14 C110 C109 -148.1(4)
C76 C71 C72 C67 -179.1(4)
C76 C71 C72 C73 -1.2(5)
C77 O1 C67 C68 4.7(7)
C77 O1 C67 C72 -176.6(4)
C78 O2 C79 C80 169.3(5)
C79 O2 C78 C77 152.3(5)
C80 O3 C81 C82 -170.9(5)
C81 O3 C80 C79 152.7(5)
C82 O4 C83 C84 83.8(5)
C83 O4 C82 C81 70.6(6)
C84 O5 C85 C86 76.5(5)
C85 O5 C84 C83 160.3(4)
C86 O6 C87 C88 98.2(5)
C87 O6 C86 C85 -150.2(4)
C88 O7 C89 C90 -2.9(7)
C88 O7 C89 C94 177.5(4)
C89 O7 C88 C87 -150.7(4)
C89 C90 C91 C92 2.1(7)
C89 C94 C95 C96 179.9(6)
C90 C89 C94 C93 2.2(7)
C90 C89 C94 C95 -179.0(5)
C90 C91 C92 C93 -0.2(7)
C91 C92 C93 C94 -0.7(7)
C91 C92 C93 C98 178.1(5)
C92 C93 C94 C89 -0.3(8)
C92 C93 C94 C95 -179.1(5)
C92 C93 C98 O8 1.6(9)
C92 C93 C98 C97 -180.0(7)
C93 C94 C95 C96 -1.3(9)
C94 C89 C90 C91 -3.1(7)
C94 C93 C98 O8 -179.6(6)
C94 C93 C98 C97 -1.1(10)
C94 C95 C96 C97 -0.5(11)
C95 C96 C97 C98 1.4(13)
C96 C97 C98 O8 177.7(8)
C96 C97 C98 C93 -0.6(13)
C98 O8 C99 C100 109.7(10)
C98 O8 C99A C100 170.3(9)
C98 C93 C94 C89 -179.1(5)
C98 C93 C94 C95 2.1(8)
C99 O8 C98 C93 156.7(9)
C99 O8 C98 C97 -21.7(15)
C99 O8 C99A C100 -53.9(10)
C99A O8 C98 C93 -158.9(6)
C99A O8 C98 C97 22.8(10)
C99A O8 C99 C100 43.1(7)
C100 O9 C101 C102 -164.6(7)
C101 O9 C100 C99 -178.8(8)
C101 O9 C100 C99A -111.0(13)
C102 O10 C103 C104 -97.0(7)
C103 O10 C102 C101 -157.9(6)
C104 O11 C105 C106 90.8(8)
C104 O11 C105 C206 147(2)
C105 O11 C104 C103 74.1(8)
C106 O12 C206 C105 -64(2)
C106 O12 C107 C108 71.7(8)
C106 C105 C206 O12 51.3(17)
C206 O12 C106 C105 34.9(12)
C206 O12 C107 C108 112.2(13)
C206 C105 C106 O12 -52.1(15)
C107 O12 C106 C105 167.2(6)
C107 O12 C206 C105 -133.2(19)
C108 O13 C109 C110 111.6(6)
C109 O13 C108 C107 -153.7(5)
C110 O14 C76 C71 178.9(4)
C110 O14 C76 C75 -1.7(6)
N6A C46A C47A C43A -4(4)
N6A C48A C49A C50A -85(3)
N6A C48A C49A C54A 85(4)
N7A C56A C57A C58A 1(5)
C43A C40 C41 C42 161.2(13)
C43A C40 C43 C44 -94(5)
C43A C40 C43 C47 80(5)
C43A C44A C45A N6A -4(4)
C44A C43A C47A C46A 4(3)
C45A N6A C46A C47A 0(4)
C45A N6A C48A C49A 80(3)
C46A N6A C45A C44A 4(4)
C46A N6A C48A C49A -97(3)
C47A C43A C44A C45A 0(4)
C48A N6A C45A C44A -172(3)
C48A N6A C46A C47A 176(3)
C48A C49A C50A C51A 170(3)
C48A C49A C54A C53A -172(3)
C49A C50A C51A C52A 0(4)
C50A C49A C54A C53A -2(5)
C50A C51A C52A C53A 2(3)
C50A C51A C52A C55A -168(2)
C51A C52A C53A C54A -4(4)
C51A C52A C55A N7A 81(3)
C52A C53A C54A C49A 4(5)
C53A C52A C55A N7A -89(3)
C54A C49A C50A C51A 0(5)
C55A N7A C56A C57A 173(3)
C55A N7A C60A C59A -176.7(19)
C55A C52A C53A C54A 166(3)
C56A N7A C55A C52A -83(3)
C56A N7A C60A C59A 1(4)
C56A C57A C58A C61 -167(3)
C56A C57A C58A C59A 8(5)
C57A C58A C59A C60A -12(4)
C58A C61 C62 C63 -174.9(13)
C58A C61 C65 C64 173.1(15)
C58A C59A C60A N7A 7(3)
C60A N7A C55A C52A 95(3)
C60A N7A C56A C57A -5(5)

loop_
_smtbx_masks_void_nr
_smtbx_masks_void_average_x
_smtbx_masks_void_average_y
_smtbx_masks_void_average_z
_smtbx_masks_void_volume
_smtbx_masks_void_count_electrons
1 -0.584 0.000 -0.017 2047.8 514.9
2 -0.138 0.500 -0.942 2047.8 514.9
